data_7252060
loop_
_publ_author_name
'Yang, Qing'
'Li, Jingya'
'He, Yanni'
'Gao, Ting'
'Zhou, Yanyan'
'Li, Hongfeng'

_publ_section_title
;
 Chiral blue box host-guest encapsulation induced CPL from achiral planar
 fluorescence dyes
;
_journal_name_full CrystEngComm
_journal_paper_doi 10.1039/D6CE00256K
_journal_year 2026
_chemical_absolute_configuration ad
_chemical_formula_moiety 'C70 H54 Cl2 N4 O2, 4(F6 P), C2 H3 N'
_chemical_formula_sum 'C72 H57 Cl2 F24 N5 O2 P4'
_chemical_formula_weight 1675.00
_space_group_crystal_system orthorhombic
_space_group_IT_number 19
_space_group_name_Hall 'P 2ac 2ab'
_space_group_name_H-M_alt 'P 21 21 21'
_atom_sites_solution_hydrogens mixed
_atom_sites_solution_primary dual
_atom_sites_solution_secondary difmap
_audit_creation_date 2026-03-15
_audit_creation_method
;
Olex2 1.5
(compiled 2022.04.07 svn.rca3783a0 for OlexSys, GUI svn.r6498)
;
_audit_update_record
;
2026-03-19 deposited with the CCDC.	2026-05-29 downloaded from the CCDC.
;
_cell_angle_alpha 90
_cell_angle_beta 90
_cell_angle_gamma 90
_cell_formula_units_Z 8
_cell_length_a 14.1085(15)
_cell_length_b 25.018(3)
_cell_length_c 43.383(5)
_cell_measurement_reflns_used 9707
_cell_measurement_temperature 193.00(10)
_cell_measurement_theta_max 26.621
_cell_measurement_theta_min 2.174
_cell_volume 15313(3)
_computing_cell_refinement 'SAINT V8.40B (Bruker, 2016)'
_computing_data_collection 'Bruker D8 Venture diffractometer'
_computing_data_reduction 'SAINT V8.40B (Bruker, 2016)'
_computing_molecular_graphics 'Olex2 1.5 (Dolomanov et al., 2009)'
_computing_publication_material 'Olex2 1.5 (Dolomanov et al., 2009)'
_computing_structure_refinement 'SHELXL 2025/1 (Sheldrick, 2015)'
_computing_structure_solution 'SHELXT 2018/2 (Sheldrick, 2018)'
_diffrn_ambient_temperature 193.00(10)
_diffrn_detector 'Bruker PHOTON-II area detector'
_diffrn_detector_area_resol_mean 7.4
_diffrn_detector_type 'CMOS-PHOTONII area detector'
_diffrn_measured_fraction_theta_full 0.998
_diffrn_measured_fraction_theta_max 0.999
_diffrn_measurement_device 'three-circle diffractometer'
_diffrn_measurement_device_type 'Bruker PHOTON-II area detector'
_diffrn_measurement_method 'phi and omega scans'
_diffrn_radiation_monochromator graphite
_diffrn_radiation_probe x-ray
_diffrn_radiation_type MoK\a
_diffrn_radiation_wavelength 0.71073
_diffrn_reflns_av_R_equivalents 0.0792
_diffrn_reflns_av_unetI/netI 0.0892
_diffrn_reflns_Laue_measured_fraction_full 0.998
_diffrn_reflns_Laue_measured_fraction_max 0.999
_diffrn_reflns_limit_h_max 17
_diffrn_reflns_limit_h_min -17
_diffrn_reflns_limit_k_max 31
_diffrn_reflns_limit_k_min -30
_diffrn_reflns_limit_l_max 54
_diffrn_reflns_limit_l_min -50
_diffrn_reflns_number 106477
_diffrn_reflns_point_group_measured_fraction_full 0.999
_diffrn_reflns_point_group_measured_fraction_max 0.999
_diffrn_reflns_theta_full 25.242
_diffrn_reflns_theta_max 26.372
_diffrn_reflns_theta_min 1.878
_diffrn_source 'sealed X-ray tube'
_diffrn_source_current 40.0
_diffrn_source_power 1.8
_diffrn_source_target Mo
_diffrn_source_voltage 45.0
_diffrn_standards_number 0
_exptl_absorpt_coefficient_mu 0.275
_exptl_absorpt_correction_T_max 0.7456
_exptl_absorpt_correction_T_min 0.5938
_exptl_absorpt_correction_type multi-scan
_exptl_absorpt_process_details
;
 SADABS 2016/2: Krause, L., Herbst-Irmer, R., Sheldrick G.M. & Stalke D.,
 J. Appl. Cryst. 48 (2015) 3-10
;
_exptl_crystal_colour 'clear light colourless'
_exptl_crystal_colour_lustre clear
_exptl_crystal_colour_modifier light
_exptl_crystal_colour_primary colourless
_exptl_crystal_density_diffrn 1.453
_exptl_crystal_density_method 'not measured'
_exptl_crystal_description block
_exptl_crystal_F_000 6800
_exptl_crystal_size_max 0.13
_exptl_crystal_size_mid 0.12
_exptl_crystal_size_min 0.1
_refine_diff_density_max 0.847
_refine_diff_density_min -0.482
_refine_diff_density_rms 0.076
_refine_ls_abs_structure_details
;
 Flack x determined using 4169 quotients [(I+)-(I-)]/[(I+)+(I-)]
 (Parsons, Flack and Wagner, Acta Cryst. B69 (2013) 249-259).
;
_refine_ls_abs_structure_Flack 0.00(4)
_refine_ls_extinction_coef 0.00132(19)
_refine_ls_extinction_expression Fc^*^=kFc[1+0.001xFc^2^\l^3^/sin(2\q)]^-1/4^
_refine_ls_extinction_method 'SHELXL-2025/1 (Sheldrick 2025)'
_refine_ls_goodness_of_fit_ref 1.011
_refine_ls_hydrogen_treatment constr
_refine_ls_matrix_type full
_refine_ls_number_parameters 2717
_refine_ls_number_reflns 31274
_refine_ls_number_restraints 3557
_refine_ls_restrained_S_all 1.037
_refine_ls_R_factor_all 0.2074
_refine_ls_R_factor_gt 0.1041
_refine_ls_shift/su_max 0.008
_refine_ls_shift/su_mean 0.001
_refine_ls_structure_factor_coef Fsqd
_refine_ls_weighting_details 'w=1/[\s^2^(Fo^2^)+(0.1000P)^2^+30.0000P] where P=(Fo^2^+2Fc^2^)/3'
_refine_ls_weighting_scheme calc
_refine_ls_wR_factor_gt 0.2438
_refine_ls_wR_factor_ref 0.3037
_reflns_Friedel_coverage 0.855
_reflns_Friedel_fraction_full 0.999
_reflns_Friedel_fraction_max 0.999
_reflns_number_gt 13390
_reflns_number_total 31274
_reflns_threshold_expression 'I > 2\s(I)'
_cod_data_source_file d6ce00256k2.cif
_cod_data_source_block 1
_cod_depositor_comments
;
The following automatic conversions were performed:

data item '_diffrn_radiation_probe' value 'X-ray' was changed to
'x-ray' in accordance with the
/home/data/users/saulius/crontab/automatic-downloads/rss-feeds/RSC/lib/dictionaries/cif_core.dic
dictionary named 'cif_core.dic' version 2.4.2 last updated on
2011-04-26.

Automatic conversion script
Id: cif_fix_values 8170 2020-07-09 18:12:32Z antanas 
;
_cod_database_code 7252060
_shelx_shelxl_version_number 2025/1
_shelx_space_group_comment
;
The symmetry employed for this shelxl refinement is uniquely defined
by the following loop, which should always be used as a source of
symmetry information in preference to the above space-group names.
They are only intended as comments.
;
_shelx_estimated_absorpt_t_max 0.973
_shelx_estimated_absorpt_t_min 0.965
_exptl_crystal_mounting_method
;
 Crystals were removed from the crystallisation vial and immediately coated
 with PDMS (polydimethylsiloxane/Dimethicone, CAS: 9006-65-9 on a glass slide.
 A suitable single crystal was selected and mounted on a glass fiber using
 vacuum silicone grease as adhesive. The glass fiber with single crystal was
 mounted on copper pin with solid paraffin. Operator: DJ_Tokyo.
;
_olex2_refinement_description
;
1. Fixed Uiso
 At 1.2 times of:
  All C(H) groups, All C(H,H) groups
 At 1.5 times of:
  All C(H,H,H) groups
2. Restrained distances
 O2-C22
 1.43 with sigma of 0.01
 O4-C92
 1.43 with sigma of 0.01
 C72-C71 = C73-C72 = C74-C73 = C75-C74 = C76-C71 = C76-C75 = C80-C79 = C80-C75
 = C77-C76 = C78-C77 = C79-C78
 1.395 with sigma of 0.01
 O3-C81
 1.43 with sigma of 0.01
 C82-C71 = C93-C74 = C98-C85
 1.47 with sigma of 0.01
 C84-C83 = C83-C82 = C87-C82 = C87-C86 = C86-C85 = C85-C84 = C91-C86 = C91-C90
 = C90-C89 = C89-C88 = C88-C87
 1.395 with sigma of 0.01
 F14-F18 \\sim F14-F17 \\sim F14-F13 \\sim F14-F15 \\sim F16-F17 \\sim F16-F13
\\sim F18-F17 \\sim F18-F15
 with sigma of 0.01
 P3-F14 \\sim P3-F16 \\sim P3-F18 \\sim P3-F17 \\sim P3-F13 \\sim P3-F15
 with sigma of 0.01
 C93-C74 \\sim C93-C74A
 with sigma of 0.01
 C98-C85 \\sim C98-C85A
 with sigma of 0.01
3. Restrained planarity
 Cl3A, O3A, C71A, C72A, C73A, C74A, C75A, C76A, C77A, C78A, C79A, C80A, C82A
 with sigma of 0.01
 C98, Cl4A, O4A, C71A, C82A, C83A, C84A, C85A, C86A, C87A, C88A, C89A, C90A,
 C91A
 with sigma of 0.01
 C74, C72, C71, C75, C73, C76, O3, C77, C82, C78, C79, C80, Cl3, C93
 with sigma of 0.01
 C86, C82, C83, C85, C87, C84, C90, C91, C89, C88, Cl4, C98, C71, O4
 with sigma of 0.01
4. Rigid bond restraints
 C134, C135
 with sigma for 1-2 distances of 0.001 and sigma for 1-3 distances of 0.002
5. Uiso/Uaniso restraints and constraints
N9 \\sim C141 \\sim C142 \\sim N9A \\sim C145 \\sim C146: within 2A with sigma
of 0.01 and sigma for terminal atoms of 0.02 within 2A
P6 \\sim F31 \\sim F32 \\sim F33 \\sim F34 \\sim F35 \\sim F36 \\sim F31A \\sim
F32A \\sim F33A \\sim F34A \\sim F35A \\sim F36A: within 2A with sigma of 0.01
and sigma for terminal atoms of 0.02 within 2A
P7 \\sim F37 \\sim F38 \\sim F39 \\sim F40 \\sim F41 \\sim F42 \\sim P7A \\sim
F37A \\sim F38A \\sim F39A \\sim F40A \\sim F41A \\sim F42A: within 2A with
sigma of 0.01 and sigma for terminal atoms of 0.02 within 2A
P5 \\sim F25 \\sim F26 \\sim F27 \\sim F28 \\sim F29 \\sim F30 \\sim F25A \\sim
F26A \\sim F27A \\sim F28A \\sim F29A \\sim F30A: within 2A with sigma of 0.01
and sigma for terminal atoms of 0.02 within 2A
P8 \\sim F43 \\sim F44 \\sim F45 \\sim F46 \\sim F47 \\sim F48 \\sim F43A \\sim
F44A \\sim F45A \\sim F46A \\sim F47A \\sim F48A: within 2A with sigma of 0.01
and sigma for terminal atoms of 0.02 within 2A
P2 \\sim F7 \\sim F8 \\sim F9 \\sim F10 \\sim F11 \\sim F12 \\sim F7A \\sim F8A
\\sim F9A \\sim F10A \\sim F11A \\sim F12A: within 2A with sigma of 0.01 and
sigma for terminal atoms of 0.02 within 2A
P4 \\sim F19 \\sim F20 \\sim F21 \\sim F22 \\sim F23 \\sim F24 \\sim F19A \\sim
F20A \\sim F21A \\sim F22A \\sim F23A \\sim F24A: within 2A with sigma of 0.01
and sigma for terminal atoms of 0.02 within 2A
P1 \\sim F1 \\sim F2 \\sim F3 \\sim F4 \\sim F5 \\sim F6 \\sim P1A \\sim F1A
\\sim F2A \\sim F3A \\sim F4A \\sim F5A \\sim F6A: within 2A with sigma of 0.01
and sigma for terminal atoms of 0.02 within 2A
C93 \\sim C98 \\sim Cl3 \\sim Cl4 \\sim O3 \\sim O4 \\sim C71 \\sim C72 \\sim
C73 \\sim C74 \\sim C75 \\sim C76 \\sim C77 \\sim C78 \\sim C79 \\sim C80 \\sim
C81 \\sim C82 \\sim C83 \\sim C84 \\sim C85 \\sim C86 \\sim C87 \\sim C88 \\sim
C89 \\sim C90 \\sim C91 \\sim C92 \\sim Cl3A \\sim Cl4A \\sim O3A \\sim O4A
\\sim C71A \\sim C72A \\sim C73A \\sim C74A \\sim C75A \\sim C76A \\sim C77A
\\sim C78A \\sim C79A \\sim C80A \\sim C81A \\sim C82A \\sim C83A \\sim C84A
\\sim C85A \\sim C86A \\sim C87A \\sim C88A \\sim C89A \\sim C90A \\sim C91A
\\sim C92A: within 2A with sigma of 0.01 and sigma for terminal atoms of 0.02
within 2A
Cl1 \\sim Cl2 \\sim O1 \\sim C1 \\sim C2 \\sim C3 \\sim C4 \\sim C5 \\sim C6
\\sim C7 \\sim C8 \\sim C9 \\sim C10 \\sim C11 \\sim C12 \\sim C13 \\sim C14
\\sim C14 \\sim C15 \\sim C15 \\sim C16 \\sim C16 \\sim C17 \\sim C17 \\sim C18
\\sim C18 \\sim C19 \\sim C19 \\sim C20 \\sim C20 \\sim C21 \\sim C21 \\sim C23
\\sim C24 \\sim C25 \\sim C26 \\sim C27 \\sim C28 \\sim C28 \\sim C29 \\sim C30
\\sim C31 \\sim C32 \\sim C33 \\sim C34 \\sim C35 \\sim C36 \\sim C37 \\sim C38
\\sim C39 \\sim C40 \\sim C41 \\sim C42 \\sim C43 \\sim C44 \\sim C45 \\sim C46
\\sim C47 \\sim C48 \\sim C49 \\sim C50 \\sim C51 \\sim C52 \\sim C53 \\sim C54
\\sim C55 \\sim C56 \\sim C57 \\sim C58 \\sim C59 \\sim C60 \\sim C61 \\sim C62
\\sim C63 \\sim C64 \\sim C65 \\sim C66 \\sim C67 \\sim C68 \\sim C69 \\sim C70
\\sim O2 \\sim O2 \\sim C22 \\sim C22 \\sim O2A \\sim C22A: within 2A with
sigma of 0.01 and sigma for terminal atoms of 0.02 within 2A
P3 \\sim F13 \\sim F14 \\sim F15 \\sim F16 \\sim F17 \\sim F18 \\sim P3A \\sim
F13A \\sim F14A \\sim F15A \\sim F16A \\sim F17A \\sim F18A: within 2A with
sigma of 0.01 and sigma for terminal atoms of 0.02 within 2A
N10 \\sim C143 \\sim C144: within 2A with sigma of 0.01 and sigma for terminal
atoms of 0.02 within 2A
N5 \\sim N7 \\sim C95 \\sim C96 \\sim C103 \\sim C104 \\sim C105 \\sim C106
\\sim C107 \\sim C108 \\sim C109 \\sim C110 \\sim C111 \\sim C112 \\sim C114
\\sim C115 \\sim C97 \\sim C93 \\sim C94 \\sim C113: within 2A with sigma of
0.01 and sigma for terminal atoms of 0.02 within 2A
N7 \\sim C106 \\sim C107 \\sim C110 \\sim C111 \\sim C112 \\sim C113 \\sim C114
\\sim C116 \\sim C117 \\sim C118 \\sim C119 \\sim C120 \\sim C121 \\sim C122
\\sim C123 \\sim C124 \\sim C125 \\sim C126 \\sim C127 \\sim C128 \\sim C131
\\sim C132: within 2A with sigma of 0.01 and sigma for terminal atoms of 0.02
within 2A
Uanis(C145) \\sim Ueq, Uanis(N9A) \\sim Ueq, Uanis(C146) \\sim Ueq, Uanis(N9)
\\sim Ueq, Uanis(C141) \\sim Ueq, Uanis(C142) \\sim Ueq: with sigma of 0.04 and
sigma for terminal atoms of 0.08
Uanis(C81A) \\sim Ueq: with sigma of 0.003 and sigma for terminal atoms of 0.006
6. Same fragment restrains
{C13, O2A, C22A} sigma for 1-2: 0.01, 1-3: 0.01
as in
{C13, O2, C22}
{P2, F7A, F8A, F9A, F10A, F11A, F12A} sigma for 1-2: 0.01, 1-3: 0.01
as in
{P2, F7, F8, F9, F10, F11, F12}
{P4, F19A, F20A, F21A, F22A, F23A, F24A} sigma for 1-2: 0.01, 1-3: 0.01
as in
{P4, F19, F20, F21, F22, F23, F24}
{P5, F25A, F26A, F27A, F28A, F29A, F30A} sigma for 1-2: 0.01, 1-3: 0.01
as in
{P5, F25, F26, F27, F28, F29, F30}
{P6, F31A, F32A, F33A, F34A, F35A, F36A} sigma for 1-2: 0.01, 1-3: 0.01
as in
{P6, F31, F32, F33, F34, F35, F36}
{P8, F43A, F44A, F45A, F46A, F47A, F48A} sigma for 1-2: 0.01, 1-3: 0.01
as in
{P8, F43, F44, F45, F46, F47, F48}
{Cl3A, Cl4A, O3A, O4A, C71A, C72A, C73A, C74A, C75A, C76A, C77A, C78A, C79A,
C80A, C81A, C82A, C83A, C84A, C85A, C86A, C87A, C88A, C89A, C90A, C91A, C92A}
sigma for 1-2: 0.01, 1-3: 0.01
as in
{Cl3, Cl4, O3, O4, C71, C72, C73, C74, C75, C76, C77, C78, C79, C80, C81, C82,
C83, C84, C85, C86, C87, C88, C89, C90, C91, C92}
{P1A, F1A, F2A, F3A, F4A, F5A, F6A} sigma for 1-2: 0.01, 1-3: 0.01
as in
{P1, F1, F2, F3, F4, F5, F6}
{P3A, F13A, F14A, F15A, F16A, F17A, F18A} sigma for 1-2: 0.01, 1-3: 0.01
as in
{P3, F13, F14, F15, F16, F17, F18}
{P7A, F37A, F38A, F39A, F40A, F41A, F42A} sigma for 1-2: 0.01, 1-3: 0.01
as in
{P7, F37, F38, F39, F40, F41, F42}
{N9A, C145, C146} sigma for 1-2: 0.01, 1-3: 0.01
as in
{N9, C141, C142}
7. Others
 Sof(P3A)=Sof(F13A)=Sof(F14A)=Sof(F15A)=Sof(F16A)=Sof(F17A)=Sof(F18A)=1-FVAR(1)
 Sof(P3)=Sof(F13)=Sof(F14)=Sof(F15)=Sof(F16)=Sof(F17)=Sof(F18)=FVAR(1)
 Sof(O2A)=Sof(C22A)=Sof(H22D)=Sof(H22E)=Sof(H22F)=1-FVAR(2)
 Sof(O2)=Sof(C22)=Sof(H22A)=Sof(H22B)=Sof(H22C)=FVAR(2)
 Sof(Cl3A)=Sof(Cl4A)=Sof(O3A)=Sof(O4A)=Sof(C71A)=Sof(C72A)=Sof(C73A)=Sof(H73A)=
 Sof(C74A)=Sof(C75A)=Sof(C76A)=Sof(C77A)=Sof(H77A)=Sof(C78A)=Sof(H78A)=
 Sof(C79A)=Sof(C80A)=Sof(H80A)=Sof(C81A)=Sof(H81D)=Sof(H81E)=Sof(H81F)=
 Sof(C82A)=Sof(C83A)=Sof(C84A)=Sof(H84A)=Sof(C85A)=Sof(C86A)=Sof(C87A)=
 Sof(C88A)=Sof(H88A)=Sof(C89A)=Sof(H89A)=Sof(C90A)=Sof(C91A)=Sof(H91A)=
 Sof(C92A)=Sof(H92D)=Sof(H92E)=Sof(H92F)=1-FVAR(3)
 Sof(Cl3)=Sof(Cl4)=Sof(O3)=Sof(O4)=Sof(C71)=Sof(C72)=Sof(C73)=Sof(H73)=
 Sof(C74)=Sof(C75)=Sof(C76)=Sof(C77)=Sof(H77)=Sof(C78)=Sof(H78)=Sof(C79)=
 Sof(C80)=Sof(H80)=Sof(C81)=Sof(H81A)=Sof(H81B)=Sof(H81C)=Sof(C82)=Sof(C83)=
 Sof(C84)=Sof(H84)=Sof(C85)=Sof(C86)=Sof(C87)=Sof(C88)=Sof(H88)=Sof(C89)=
 Sof(H89)=Sof(C90)=Sof(C91)=Sof(H91)=Sof(C92)=Sof(H92A)=Sof(H92B)=Sof(H92C)=
 FVAR(3)
 Sof(P1A)=Sof(F1A)=Sof(F2A)=Sof(F3A)=Sof(F4A)=Sof(F5A)=Sof(F6A)=1-FVAR(4)
 Sof(P1)=Sof(F1)=Sof(F2)=Sof(F3)=Sof(F4)=Sof(F5)=Sof(F6)=FVAR(4)
 Sof(F7A)=Sof(F8A)=Sof(F9A)=Sof(F10A)=Sof(F11A)=Sof(F12A)=1-FVAR(5)
 Sof(F7)=Sof(F8)=Sof(F9)=Sof(F10)=Sof(F11)=Sof(F12)=FVAR(5)
 Sof(F19A)=Sof(F20A)=Sof(F21A)=Sof(F22A)=Sof(F23A)=Sof(F24A)=1-FVAR(6)
 Sof(F19)=Sof(F20)=Sof(F21)=Sof(F22)=Sof(F23)=Sof(F24)=FVAR(6)
 Sof(F43A)=Sof(F44A)=Sof(F45A)=Sof(F46A)=Sof(F47A)=Sof(F48A)=1-FVAR(7)
 Sof(F43)=Sof(F44)=Sof(F45)=Sof(F46)=Sof(F47)=Sof(F48)=FVAR(7)
 Sof(F25A)=Sof(F26A)=Sof(F27A)=Sof(F28A)=Sof(F29A)=Sof(F30A)=1-FVAR(8)
 Sof(F25)=Sof(F26)=Sof(F27)=Sof(F28)=Sof(F29)=Sof(F30)=FVAR(8)
 Sof(F31A)=Sof(F32A)=Sof(F33A)=Sof(F34A)=Sof(F35A)=Sof(F36A)=1-FVAR(9)
 Sof(F31)=Sof(F32)=Sof(F33)=Sof(F34)=Sof(F35)=Sof(F36)=FVAR(9)
 Sof(P7A)=Sof(F37A)=Sof(F38A)=Sof(F39A)=Sof(F40A)=Sof(F41A)=Sof(F42A)=1-FVAR(10)
 Sof(P7)=Sof(F37)=Sof(F38)=Sof(F39)=Sof(F40)=Sof(F41)=Sof(F42)=FVAR(10)
 Sof(N9A)=Sof(C145)=Sof(C146)=Sof(H14I)=Sof(H14J)=Sof(H14K)=1-FVAR(11)
 Sof(N9)=Sof(C141)=Sof(C142)=Sof(H14F)=Sof(H14G)=Sof(H14H)=FVAR(11)
8.a Riding coordinates:
 C22(H22A,H22B,H22C), C81(H81A,H81B,H81C), C92(H92A,H92B,H92C), C81A(H81D,H81E,
 H81F), C92A(H92D,H92E,H92F), C22A(H22D,H22E,H22F)
8.b Secondary CH2 refined with riding coordinates:
 C33(H33A,H33B), C40(H40A,H40B), C63(H63A,H63B), C70(H70A,H70B), C103(H10A,
 H10B), C110(H11A,H11B), C133(H13A,H13B), C140(H14A,H14B)
8.c Aromatic/amide H refined with riding coordinates:
 C3(H3), C7(H7), C8(H8), C10(H10), C14(H14), C18(H18), C19(H19), C21(H21),
 C24(H24), C25(H25), C26(H26), C27(H27), C29(H29), C30(H30), C31(H31), C32(H32),
  C35(H35), C36(H36), C38(H38), C39(H39), C41(H41), C42(H42), C44(H44),
 C45(H45), C47(H47), C48(H48), C50(H50), C51(H51), C53(H53), C54(H54), C56(H56),
  C57(H57), C59(H59), C60(H60), C61(H61), C62(H62), C65(H65), C66(H66),
 C68(H68), C69(H69), C94(H94), C95(H95), C96(H96), C97(H97), C99(H99),
 C100(H100), C101(H101), C102(H102), C105(H105), C106(H106), C108(H108),
 C109(H109), C111(H111), C112(H112), C114(H114), C115(H115), C117(H117),
 C118(H118), C120(H120), C121(H121), C123(H123), C124(H124), C126(H126),
 C127(H127), C129(H129), C130(H130), C131(H131), C132(H132), C135(H135),
 C136(H136), C138(H138), C139(H139), C73(H73), C77(H77), C78(H78), C80(H80),
 C84(H84), C88(H88), C89(H89), C91(H91), C73A(H73A), C77A(H77A), C78A(H78A),
 C80A(H80A), C84A(H84A), C88A(H88A), C89A(H89A), C91A(H91A)
8.d Idealised Me refined as rotating group:
 C11(H11C,H11D,H11E), C144(H14C,H14D,H14E), C142(H14F,H14G,H14H), C146(H14I,
 H14J,H14K)
;
_olex2_submission_special_instructions 'No special instructions were received'

loop_
_space_group_symop_operation_xyz
'x, y, z'
'-x+1/2, -y, z+1/2'
'-x, y+1/2, -z+1/2'
'x+1/2, -y+1/2, -z'

loop_
_atom_site_label
_atom_site_type_symbol
_atom_site_fract_x
_atom_site_fract_y
_atom_site_fract_z
_atom_site_U_iso_or_equiv
_atom_site_adp_type
_atom_site_occupancy
_atom_site_site_symmetry_order
_atom_site_calc_flag
_atom_site_refinement_flags_posn
_atom_site_refinement_flags_adp
_atom_site_refinement_flags_occupancy
_atom_site_disorder_assembly
_atom_site_disorder_group
Cl1 Cl -0.2144(3) 0.45252(19) 0.41828(12) 0.1295(17) Uani 1 1 d . U . . .
Cl2 Cl 0.1355(3) 0.18018(12) 0.25121(8) 0.0827(10) Uani 1 1 d . U . . .
O1 O 0.2767(8) 0.3897(5) 0.3308(2) 0.119(3) Uani 1 1 d . U . . .
N1 N 0.2276(10) 0.4611(5) 0.4913(2) 0.095(4) Uani 1 1 d . . . . .
N2 N 0.0909(8) 0.3888(4) 0.1413(2) 0.067(3) Uani 1 1 d . . . . .
N3 N 0.3642(10) 0.7039(5) 0.4759(3) 0.092(3) Uani 1 1 d . . . . .
N4 N 0.1114(10) 0.6454(4) 0.1289(3) 0.091(4) Uani 1 1 d . . . . .
C1 C 0.1145(11) 0.4096(5) 0.3369(3) 0.076(3) Uani 1 1 d . U . . .
C2 C 0.2005(11) 0.4028(6) 0.3499(3) 0.090(3) Uani 1 1 d . U . . .
C3 C 0.2172(11) 0.4120(5) 0.3812(3) 0.083(3) Uani 1 1 d . U . . .
H3 H 0.279289 0.408137 0.389430 0.100 Uiso 1 1 calc R U . . .
C4 C 0.1444(10) 0.4263(5) 0.3997(3) 0.072(3) Uani 1 1 d . U . . .
C5 C 0.0497(9) 0.4319(4) 0.3881(3) 0.067(3) Uani 1 1 d . U . . .
C6 C 0.0356(10) 0.4237(4) 0.3554(2) 0.066(3) Uani 1 1 d . U . . .
C7 C -0.0564(10) 0.4294(5) 0.3435(3) 0.078(3) Uani 1 1 d . U . . .
H7 H -0.067015 0.426856 0.321916 0.094 Uiso 1 1 calc R U . . .
C8 C -0.1321(12) 0.4388(5) 0.3633(4) 0.095(4) Uani 1 1 d . U . . .
H8 H -0.194410 0.441699 0.355190 0.114 Uiso 1 1 calc R U . . .
C9 C -0.1182(11) 0.4439(6) 0.3943(3) 0.091(3) Uani 1 1 d . U . . .
C10 C -0.0311(10) 0.4405(5) 0.4069(3) 0.080(3) Uani 1 1 d . U . . .
H10 H -0.023810 0.444030 0.428525 0.096 Uiso 1 1 calc R U . . .
C11 C 0.3480(17) 0.3553(12) 0.3422(6) 0.201(9) Uani 1 1 d . U . . .
H11C H 0.399323 0.352552 0.327039 0.302 Uiso 1 1 calc R U . . .
H11D H 0.321069 0.319790 0.345911 0.302 Uiso 1 1 calc R U . . .
H11E H 0.373177 0.369726 0.361541 0.302 Uiso 1 1 calc R U . . .
C12 C 0.0994(11) 0.4009(5) 0.3031(3) 0.084(3) Uani 1 1 d . U . . .
C13 C 0.0877(13) 0.4411(5) 0.2841(3) 0.107(4) Uani 1 1 d D U . . .
O2 O 0.029(2) 0.4865(9) 0.2929(6) 0.106(5) Uani 0.38(2) 1 d D U P A 1
C22 C 0.021(4) 0.5328(10) 0.2717(7) 0.108(9) Uani 0.38(2) 1 d D U P A 1
H22A H 0.085055 0.545208 0.266176 0.161 Uiso 0.38(2) 1 d R U P A 1
H22B H -0.012865 0.522398 0.252986 0.161 Uiso 0.38(2) 1 d R U P A 1
H22C H -0.013015 0.561708 0.282086 0.161 Uiso 0.38(2) 1 d R U P A 1
C14 C 0.0780(13) 0.4340(5) 0.2511(3) 0.104(4) Uani 1 1 d . U . . .
H14 H 0.067702 0.464117 0.238232 0.125 Uiso 1 1 calc R U . . .
C15 C 0.0835(11) 0.3832(5) 0.2384(3) 0.079(3) Uani 1 1 d . U . . .
C16 C 0.0993(8) 0.3387(4) 0.2583(2) 0.064(3) Uani 1 1 d . U . . .
C17 C 0.1050(9) 0.3468(5) 0.2899(2) 0.067(3) Uani 1 1 d . U . . .
C18 C 0.1199(9) 0.3024(5) 0.3094(3) 0.071(3) Uani 1 1 d . U . . .
H18 H 0.122966 0.307223 0.331065 0.085 Uiso 1 1 calc R U . . .
C19 C 0.1301(9) 0.2524(5) 0.2969(3) 0.075(3) Uani 1 1 d . U . . .
H19 H 0.142570 0.222998 0.310195 0.090 Uiso 1 1 calc R U . . .
C20 C 0.1226(8) 0.2438(4) 0.2659(3) 0.064(3) Uani 1 1 d . U . . .
C21 C 0.1069(8) 0.2853(4) 0.2465(3) 0.063(3) Uani 1 1 d . U . . .
H21 H 0.100781 0.278923 0.225004 0.076 Uiso 1 1 calc R U . . .
C23 C 0.1660(11) 0.4377(5) 0.4329(3) 0.081(3) Uani 1 1 d . U . . .
C24 C 0.1354(11) 0.4827(5) 0.4478(3) 0.083(3) Uani 1 1 d . U . . .
H24 H 0.090985 0.505565 0.437932 0.099 Uiso 1 1 calc R U . . .
C25 C 0.1679(11) 0.4952(5) 0.4768(3) 0.082(4) Uani 1 1 d . U . . .
H25 H 0.148709 0.527488 0.486551 0.098 Uiso 1 1 calc R U . . .
C26 C 0.2512(13) 0.4165(6) 0.4783(4) 0.102(4) Uani 1 1 d . U . . .
H26 H 0.289683 0.392111 0.489533 0.122 Uiso 1 1 calc R U . . .
C27 C 0.2234(11) 0.4031(6) 0.4495(3) 0.091(4) Uani 1 1 d . U . . .
H27 H 0.243099 0.370230 0.440677 0.109 Uiso 1 1 calc R U . . .
C28 C 0.0844(10) 0.3803(5) 0.2047(3) 0.068(3) Uani 1 1 d . U . . .
C29 C 0.1586(9) 0.3592(4) 0.1873(3) 0.066(3) Uani 1 1 d . U . . .
H29 H 0.209549 0.341389 0.197335 0.079 Uiso 1 1 calc R U . . .
C30 C 0.1585(10) 0.3638(5) 0.1563(3) 0.070(3) Uani 1 1 d . U . . .
H30 H 0.209168 0.348461 0.144882 0.084 Uiso 1 1 calc R U . . .
C31 C 0.0153(11) 0.4080(6) 0.1566(3) 0.082(4) Uani 1 1 d . U . . .
H31 H -0.035936 0.422679 0.145176 0.099 Uiso 1 1 calc R U . . .
C32 C 0.0102(10) 0.4068(5) 0.1882(3) 0.080(3) Uani 1 1 d . U . . .
H32 H -0.041187 0.423136 0.198773 0.096 Uiso 1 1 calc R U . . .
C33 C 0.2657(13) 0.4764(6) 0.5227(3) 0.105(4) Uani 1 1 d . U . . .
H33A H 0.214963 0.472844 0.538295 0.126 Uiso 1 1 calc R U . . .
H33B H 0.318044 0.451983 0.528425 0.126 Uiso 1 1 calc R U . . .
C34 C 0.3012(13) 0.5329(6) 0.5222(3) 0.088(3) Uani 1 1 d . U . . .
C35 C 0.2521(12) 0.5732(6) 0.5363(3) 0.090(4) Uani 1 1 d . U . . .
H35 H 0.197912 0.564288 0.548225 0.108 Uiso 1 1 calc R U . . .
C36 C 0.2780(12) 0.6259(6) 0.5340(3) 0.086(3) Uani 1 1 d . U . . .
H36 H 0.240635 0.653018 0.543286 0.103 Uiso 1 1 calc R U . . .
C37 C 0.3605(12) 0.6391(6) 0.5175(3) 0.088(3) Uani 1 1 d . U . . .
C38 C 0.4179(12) 0.5979(6) 0.5042(3) 0.094(4) Uani 1 1 d . U . . .
H38 H 0.474814 0.605796 0.493380 0.113 Uiso 1 1 calc R U . . .
C39 C 0.3858(13) 0.5457(7) 0.5079(3) 0.098(4) Uani 1 1 d . U . . .
H39 H 0.423972 0.517425 0.500243 0.118 Uiso 1 1 calc R U . . .
C40 C 0.3866(13) 0.6960(6) 0.5092(3) 0.103(4) Uani 1 1 d . U . . .
H40A H 0.349849 0.721491 0.521909 0.124 Uiso 1 1 calc R U . . .
H40B H 0.454903 0.702213 0.512931 0.124 Uiso 1 1 calc R U . . .
C41 C 0.2795(13) 0.6932(7) 0.4667(4) 0.101(4) Uani 1 1 d . U . . .
H41 H 0.231010 0.686675 0.481407 0.121 Uiso 1 1 calc R U . . .
C42 C 0.2586(11) 0.6912(6) 0.4354(3) 0.091(4) Uani 1 1 d . U . . .
H42 H 0.196493 0.682147 0.428733 0.109 Uiso 1 1 calc R U . . .
C43 C 0.3278(10) 0.7024(6) 0.4143(4) 0.085(3) Uani 1 1 d . U . . .
C44 C 0.4135(11) 0.7191(7) 0.4249(4) 0.105(4) Uani 1 1 d . U . . .
H44 H 0.460924 0.731277 0.411065 0.126 Uiso 1 1 calc R U . . .
C45 C 0.4304(14) 0.7181(7) 0.4571(4) 0.116(5) Uani 1 1 d . U . . .
H45 H 0.490867 0.727920 0.464848 0.139 Uiso 1 1 calc R U . . .
C46 C 0.3061(10) 0.7013(6) 0.3813(3) 0.083(3) Uani 1 1 d . U . . .
C47 C 0.2152(10) 0.6912(6) 0.3704(3) 0.089(3) Uani 1 1 d . U . . .
H47 H 0.164745 0.686481 0.384594 0.106 Uiso 1 1 calc R U . . .
C48 C 0.1974(10) 0.6878(6) 0.3395(3) 0.089(4) Uani 1 1 d . U . . .
H48 H 0.133742 0.682907 0.333042 0.107 Uiso 1 1 calc R U . . .
C49 C 0.2690(10) 0.6913(5) 0.3167(3) 0.082(3) Uani 1 1 d . U . . .
C50 C 0.3569(10) 0.7028(5) 0.3273(3) 0.081(3) Uani 1 1 d . U . . .
H50 H 0.406560 0.708761 0.312885 0.097 Uiso 1 1 calc R U . . .
C51 C 0.3767(9) 0.7063(5) 0.3588(3) 0.077(3) Uani 1 1 d . U . . .
H51 H 0.440251 0.712217 0.365232 0.093 Uiso 1 1 calc R U . . .
C52 C 0.2421(10) 0.6864(5) 0.2832(3) 0.079(3) Uani 1 1 d . U . . .
C53 C 0.1538(10) 0.7027(5) 0.2715(3) 0.085(3) Uani 1 1 d . U . . .
H53 H 0.109917 0.719291 0.285042 0.102 Uiso 1 1 calc R U . . .
C54 C 0.1295(10) 0.6957(5) 0.2424(3) 0.085(3) Uani 1 1 d . U . . .
H54 H 0.068580 0.706767 0.235503 0.102 Uiso 1 1 calc R U . . .
C55 C 0.1922(10) 0.6724(6) 0.2217(3) 0.086(3) Uani 1 1 d . U . . .
C56 C 0.2816(11) 0.6599(6) 0.2326(4) 0.092(4) Uani 1 1 d . U . . .
H56 H 0.327158 0.646966 0.218357 0.111 Uiso 1 1 calc R U . . .
C57 C 0.3082(10) 0.6651(6) 0.2630(3) 0.089(4) Uani 1 1 d . U . . .
H57 H 0.369405 0.654537 0.269770 0.107 Uiso 1 1 calc R U . . .
C58 C 0.1636(11) 0.6638(5) 0.1890(3) 0.084(3) Uani 1 1 d . U . . .
C59 C 0.0715(11) 0.6469(5) 0.1813(3) 0.085(3) Uani 1 1 d . U . . .
H59 H 0.024800 0.642545 0.196842 0.102 Uiso 1 1 calc R U . . .
C60 C 0.0500(11) 0.6368(6) 0.1514(3) 0.087(4) Uani 1 1 d . U . . .
H60 H -0.011009 0.623216 0.146505 0.105 Uiso 1 1 calc R U . . .
C61 C 0.2007(12) 0.6616(6) 0.1354(3) 0.095(4) Uani 1 1 d . U . . .
H61 H 0.244296 0.666367 0.118893 0.114 Uiso 1 1 calc R U . . .
C62 C 0.2305(11) 0.6715(6) 0.1652(3) 0.091(4) Uani 1 1 d . U . . .
H62 H 0.293260 0.683066 0.169468 0.109 Uiso 1 1 calc R U . . .
C63 C 0.0883(12) 0.6276(6) 0.0969(3) 0.089(4) Uani 1 1 d . U . . .
H63A H 0.133891 0.643009 0.082048 0.107 Uiso 1 1 calc R U . . .
H63B H 0.023630 0.639326 0.091158 0.107 Uiso 1 1 calc R U . . .
C64 C 0.0944(13) 0.5673(6) 0.0967(3) 0.091(3) Uani 1 1 d . U . . .
C65 C 0.1738(12) 0.5410(7) 0.1030(3) 0.094(4) Uani 1 1 d . U . . .
H65 H 0.230750 0.560846 0.105220 0.113 Uiso 1 1 calc R U . . .
C66 C 0.1774(11) 0.4855(6) 0.1064(3) 0.086(4) Uani 1 1 d . U . . .
H66 H 0.234497 0.468905 0.112977 0.104 Uiso 1 1 calc R U . . .
C67 C 0.0996(12) 0.4552(6) 0.1003(3) 0.082(3) Uani 1 1 d . U . . .
C68 C 0.0131(13) 0.4823(6) 0.0925(3) 0.090(4) Uani 1 1 d . U . . .
H68 H -0.043037 0.462268 0.088994 0.107 Uiso 1 1 calc R U . . .
C69 C 0.0109(13) 0.5375(6) 0.0899(3) 0.096(4) Uani 1 1 d . U . . .
H69 H -0.045544 0.555185 0.083746 0.115 Uiso 1 1 calc R U . . .
C70 C 0.0949(12) 0.3962(6) 0.1067(3) 0.091(4) Uani 1 1 d . U . . .
H70A H 0.151488 0.378119 0.098200 0.109 Uiso 1 1 calc R U . . .
H70B H 0.037768 0.380613 0.096984 0.109 Uiso 1 1 calc R U . . .
P2 P 0.1475(5) 0.3377(2) 0.55031(13) 0.1248(17) Uani 1 1 d D U . . .
F7 F 0.1732(13) 0.3005(7) 0.5789(4) 0.127(5) Uani 0.64(3) 1 d D U P B 1
F8 F 0.1272(13) 0.2858(7) 0.5305(4) 0.120(5) Uani 0.64(3) 1 d D U P B 1
F9 F 0.0392(10) 0.3370(9) 0.5608(3) 0.117(5) Uani 0.64(3) 1 d D U P B 1
F10 F 0.1683(17) 0.3893(7) 0.5708(6) 0.154(6) Uani 0.64(3) 1 d D U P B 1
F11 F 0.2553(10) 0.3404(11) 0.5388(5) 0.149(6) Uani 0.64(3) 1 d D U P B 1
F12 F 0.1234(13) 0.3712(10) 0.5198(5) 0.152(6) Uani 0.64(3) 1 d D U P B 1
P4 P 0.0044(4) 0.6359(2) 0.48557(13) 0.1158(15) Uani 1 1 d D U . . .
F19 F -0.0683(13) 0.6292(8) 0.5156(4) 0.126(6) Uani 0.564(13) 1 d D U P C 1
F20 F -0.0648(13) 0.6683(7) 0.4668(5) 0.137(6) Uani 0.564(13) 1 d D U P C 1
F21 F 0.0526(14) 0.6865(7) 0.4994(5) 0.150(7) Uani 0.564(13) 1 d D U P C 1
F22 F 0.0666(16) 0.5990(9) 0.5078(5) 0.158(6) Uani 0.564(13) 1 d D U P C 1
F23 F -0.0406(12) 0.5816(6) 0.4741(5) 0.127(6) Uani 0.564(13) 1 d D U P C 1
F24 F 0.0882(14) 0.6255(9) 0.4621(5) 0.143(7) Uani 0.564(13) 1 d D U P C 1
P5 P 0.6609(3) 0.77369(17) 0.39936(8) 0.0798(10) Uani 1 1 d D U . . .
F25 F 0.5910(13) 0.7877(10) 0.4264(4) 0.110(7) Uani 0.54(4) 1 d D U P D 1
F26 F 0.699(2) 0.8337(6) 0.4005(5) 0.103(6) Uani 0.54(4) 1 d D U P D 1
F27 F 0.7406(15) 0.7573(12) 0.4235(4) 0.110(6) Uani 0.54(4) 1 d D U P D 1
F28 F 0.623(2) 0.7143(5) 0.3984(5) 0.093(5) Uani 0.54(4) 1 d D U P D 1
F29 F 0.5799(14) 0.7906(10) 0.3754(4) 0.088(5) Uani 0.54(4) 1 d D U P D 1
F30 F 0.7324(13) 0.7605(11) 0.3719(4) 0.105(7) Uani 0.54(4) 1 d D U P D 1
P6 P 0.1339(3) 0.83126(18) 0.44326(10) 0.0947(12) Uani 1 1 d D U . . .
F31 F 0.1339(13) 0.7900(9) 0.4713(4) 0.115(5) Uani 0.63(4) 1 d D U P E 1
F32 F 0.0239(7) 0.8211(7) 0.4369(3) 0.084(4) Uani 0.63(4) 1 d D U P E 1
F33 F 0.1026(14) 0.8769(8) 0.4664(5) 0.125(6) Uani 0.63(4) 1 d D U P E 1
F34 F 0.2409(8) 0.8459(10) 0.4487(4) 0.125(6) Uani 0.63(4) 1 d D U P E 1
F35 F 0.1627(13) 0.7863(6) 0.4193(4) 0.092(5) Uani 0.63(4) 1 d D U P E 1
F36 F 0.1320(13) 0.8740(7) 0.4159(5) 0.107(5) Uani 0.63(4) 1 d D U P E 1
P8 P -0.6615(4) 0.4756(2) 0.18500(16) 0.1324(18) Uani 1 1 d D U . . .
F43 F -0.6794(12) 0.4349(6) 0.2122(4) 0.166(5) Uani 0.797(10) 1 d D U P F 1
F44 F -0.5466(10) 0.4781(6) 0.1811(5) 0.164(6) Uani 0.797(10) 1 d D U P F 1
F45 F -0.6553(10) 0.4312(6) 0.1573(4) 0.165(5) Uani 0.797(10) 1 d D U P F 1
F46 F -0.7727(8) 0.4756(4) 0.1811(3) 0.116(4) Uani 0.797(10) 1 d D U P F 1
F47 F -0.6684(10) 0.5231(5) 0.2083(3) 0.130(4) Uani 0.797(10) 1 d D U P F 1
F48 F -0.6545(9) 0.5187(5) 0.1564(3) 0.123(4) Uani 0.797(10) 1 d D U P F 1
N5 N -0.2914(10) 0.5479(5) 0.4939(2) 0.094(3) Uani 1 1 d . U . . .
N6 N -0.4132(8) 0.6153(4) 0.1423(2) 0.064(3) Uani 1 1 d . . . . .
N7 N -0.1215(13) 0.3092(6) 0.4776(4) 0.129(4) Uani 1 1 d . U . . .
N8 N -0.3821(12) 0.3599(5) 0.1295(3) 0.104(4) Uani 1 1 d . . . . .
C93 C -0.3382(11) 0.5688(4) 0.4327(3) 0.084(3) Uani 1 1 d D U . . .
C94 C -0.2800(12) 0.6055(6) 0.4500(4) 0.098(4) Uani 1 1 d . U . . .
H94 H -0.256076 0.636747 0.440221 0.117 Uiso 1 1 calc R U . . .
C95 C -0.2587(12) 0.5957(7) 0.4807(4) 0.102(4) Uani 1 1 d . U . . .
H95 H -0.222958 0.620602 0.492380 0.122 Uiso 1 1 calc R U . . .
C96 C -0.3568(11) 0.5172(6) 0.4786(3) 0.085(3) Uani 1 1 d . U . . .
H96 H -0.387905 0.488763 0.489053 0.102 Uiso 1 1 calc R U . . .
C97 C -0.3770(11) 0.5274(6) 0.4489(3) 0.085(3) Uani 1 1 d . U . . .
H97 H -0.420450 0.504517 0.438561 0.102 Uiso 1 1 calc R U . . .
C98 C -0.4292(6) 0.6244(5) 0.2055(3) 0.078(3) Uani 1 1 d D U . . .
C99 C -0.4885(12) 0.5998(5) 0.1883(4) 0.096(5) Uani 1 1 d . . . . .
H99 H -0.540467 0.583258 0.198509 0.115 Uiso 1 1 calc R U . . .
C100 C -0.4857(10) 0.5948(5) 0.1580(3) 0.077(4) Uani 1 1 d . . . . .
H100 H -0.535165 0.576588 0.147435 0.093 Uiso 1 1 calc R U . . .
C101 C -0.3440(10) 0.6417(5) 0.1575(3) 0.070(3) Uani 1 1 d . . . . .
H101 H -0.291918 0.656813 0.146742 0.084 Uiso 1 1 calc R U . . .
C102 C -0.3512(9) 0.6462(5) 0.1896(3) 0.068(3) Uani 1 1 d . . . . .
H102 H -0.302817 0.664153 0.200811 0.082 Uiso 1 1 calc R U . . .
C103 C -0.2591(13) 0.5297(7) 0.5261(3) 0.103(4) Uani 1 1 d . U . . .
H10A H -0.213419 0.555917 0.534555 0.123 Uiso 1 1 calc R U . . .
H10B H -0.314398 0.528204 0.540081 0.123 Uiso 1 1 calc R U . . .
C104 C -0.2149(13) 0.4776(7) 0.5246(3) 0.096(4) Uani 1 1 d . U . . .
C105 C -0.2648(14) 0.4340(8) 0.5353(3) 0.110(4) Uani 1 1 d . U . . .
H105 H -0.324993 0.438223 0.544858 0.132 Uiso 1 1 calc R U . . .
C106 C -0.2242(15) 0.3835(8) 0.5318(3) 0.111(4) Uani 1 1 d . U . . .
H106 H -0.257211 0.353337 0.539711 0.133 Uiso 1 1 calc R U . . .
C107 C -0.1391(14) 0.3754(7) 0.5174(4) 0.109(4) Uani 1 1 d . U . . .
C108 C -0.0954(13) 0.4199(7) 0.5077(4) 0.107(4) Uani 1 1 d . U . . .
H108 H -0.036387 0.415121 0.497510 0.128 Uiso 1 1 calc R U . . .
C109 C -0.1265(12) 0.4714(7) 0.5109(3) 0.095(4) Uani 1 1 d . U . . .
H109 H -0.089832 0.501029 0.504234 0.114 Uiso 1 1 calc R U . . .
C110 C -0.1080(15) 0.3188(8) 0.5109(4) 0.129(5) Uani 1 1 d . U . . .
H11A H -0.040561 0.314041 0.516547 0.154 Uiso 1 1 calc R U . . .
H11B H -0.146462 0.293263 0.523077 0.154 Uiso 1 1 calc R U . . .
C111 C -0.2125(15) 0.3086(7) 0.4665(5) 0.127(5) Uani 1 1 d . U . . .
H111 H -0.263383 0.310445 0.480806 0.153 Uiso 1 1 calc R U . . .
C112 C -0.2334(15) 0.3054(7) 0.4357(5) 0.131(5) Uani 1 1 d . U . . .
H112 H -0.297496 0.302756 0.429230 0.157 Uiso 1 1 calc R U . . .
C113 C -0.1568(13) 0.3062(7) 0.4126(5) 0.117(4) Uani 1 1 d . U . . .
C114 C -0.0652(12) 0.3110(7) 0.4266(5) 0.121(4) Uani 1 1 d . U . . .
H114 H -0.011137 0.313235 0.413591 0.146 Uiso 1 1 calc R U . . .
C115 C -0.0524(14) 0.3124(7) 0.4573(5) 0.123(5) Uani 1 1 d . U . . .
H115 H 0.010481 0.316002 0.464878 0.148 Uiso 1 1 calc R U . . .
C116 C -0.1778(11) 0.3077(6) 0.3799(5) 0.107(4) Uani 1 1 d . U . . .
C117 C -0.2666(12) 0.3244(7) 0.3692(5) 0.119(4) Uani 1 1 d . U . . .
H117 H -0.312987 0.334952 0.383829 0.143 Uiso 1 1 calc R U . . .
C118 C -0.2898(13) 0.3264(7) 0.3384(5) 0.124(5) Uani 1 1 d . U . . .
H118 H -0.351296 0.336932 0.331797 0.149 Uiso 1 1 calc R U . . .
C119 C -0.2193(12) 0.3122(6) 0.3169(4) 0.104(4) Uani 1 1 d . U . . .
C120 C -0.1316(11) 0.2987(6) 0.3263(5) 0.105(4) Uani 1 1 d . U . . .
H120 H -0.084572 0.290910 0.311318 0.126 Uiso 1 1 calc R U . . .
C121 C -0.1083(11) 0.2961(6) 0.3566(4) 0.102(4) Uani 1 1 d . U . . .
H121 H -0.045743 0.286432 0.362430 0.122 Uiso 1 1 calc R U . . .
C122 C -0.2417(12) 0.3193(6) 0.2840(4) 0.104(4) Uani 1 1 d . U . . .
C123 C -0.3347(11) 0.3058(6) 0.2748(4) 0.104(4) Uani 1 1 d . U . . .
H123 H -0.378970 0.291903 0.289256 0.125 Uiso 1 1 calc R U . . .
C124 C -0.3610(11) 0.3136(6) 0.2431(4) 0.103(4) Uani 1 1 d . U . . .
H124 H -0.424352 0.306322 0.236892 0.123 Uiso 1 1 calc R U . . .
C125 C -0.2970(11) 0.3312(6) 0.2214(4) 0.100(4) Uani 1 1 d . U . . .
C126 C -0.2011(12) 0.3433(7) 0.2318(5) 0.110(4) Uani 1 1 d . U . . .
H126 H -0.155647 0.356034 0.217447 0.132 Uiso 1 1 calc R U . . .
C127 C -0.1770(12) 0.3369(7) 0.2605(5) 0.110(4) Uani 1 1 d . U . . .
H127 H -0.113326 0.344203 0.266264 0.132 Uiso 1 1 calc R U . . .
C128 C -0.3246(12) 0.3407(6) 0.1896(4) 0.098(4) Uani 1 1 d . U . . .
C129 C -0.4148(12) 0.3593(7) 0.1826(4) 0.100(5) Uani 1 1 d . . . . .
H129 H -0.457964 0.366333 0.198911 0.120 Uiso 1 1 calc R U . . .
C130 C -0.4436(16) 0.3679(6) 0.1524(5) 0.118(6) Uani 1 1 d . . . . .
H130 H -0.506464 0.379257 0.148051 0.141 Uiso 1 1 calc R U . . .
C131 C -0.2954(14) 0.3415(7) 0.1344(5) 0.107(5) Uani 1 1 d . U . . .
H131 H -0.253460 0.335089 0.117684 0.129 Uiso 1 1 calc R U . . .
C132 C -0.2683(13) 0.3321(6) 0.1630(5) 0.104(4) Uani 1 1 d . U . . .
H132 H -0.206094 0.318584 0.166067 0.125 Uiso 1 1 calc R U . . .
C133 C -0.4100(16) 0.3764(6) 0.0982(5) 0.124(6) Uani 1 1 d . . . . .
H13A H -0.474240 0.362783 0.093501 0.149 Uiso 1 1 calc R U . . .
H13B H -0.365303 0.361129 0.082954 0.149 Uiso 1 1 calc R U . . .
C134 C -0.4091(13) 0.4375(6) 0.0960(3) 0.091(4) Uani 1 1 d . U . . .
C135 C -0.4823(13) 0.4654(7) 0.0900(3) 0.094(5) Uani 1 1 d . U . . .
H135 H -0.538967 0.447449 0.084320 0.112 Uiso 1 1 calc R U . . .
C136 C -0.4831(13) 0.5212(7) 0.0913(3) 0.099(5) Uani 1 1 d . . . . .
H136 H -0.537441 0.540242 0.084528 0.118 Uiso 1 1 calc R U . . .
C137 C -0.4085(12) 0.5480(5) 0.1021(3) 0.075(4) Uani 1 1 d . . . . .
C138 C -0.3257(12) 0.5197(6) 0.1069(3) 0.086(4) Uani 1 1 d . . . . .
H138 H -0.269295 0.538648 0.111819 0.103 Uiso 1 1 calc R U . . .
C139 C -0.3227(11) 0.4639(6) 0.1047(4) 0.095(5) Uani 1 1 d . . . . .
H139 H -0.266239 0.444442 0.108823 0.114 Uiso 1 1 calc R U . . .
C140 C -0.4041(11) 0.6055(5) 0.1080(3) 0.081(4) Uani 1 1 d . . . . .
H14A H -0.456028 0.623872 0.096872 0.097 Uiso 1 1 calc R U . . .
H14B H -0.343020 0.619984 0.100425 0.097 Uiso 1 1 calc R U . . .
Cl3 Cl 0.0277(6) 0.5920(4) 0.3864(2) 0.107(3) Uani 0.605(9) 1 d D U P G 1
Cl4 Cl -0.3827(7) 0.8289(4) 0.2520(4) 0.085(3) Uani 0.605(9) 1 d D U P G 1
O3 O -0.5334(14) 0.5919(4) 0.3449(3) 0.104(4) Uani 0.605(9) 1 d D U P G 1
O4 O -0.4033(8) 0.5155(5) 0.2988(3) 0.117(4) Uani 0.605(9) 1 d D U P G 1
C71 C -0.3779(7) 0.5991(3) 0.3366(3) 0.085(3) Uani 0.605(9) 1 d D U P G 1
C72 C -0.4463(14) 0.5903(3) 0.3584(3) 0.092(3) Uani 0.605(9) 1 d D U P G 1
C73 C -0.4306(13) 0.5807(4) 0.3890(3) 0.083(4) Uani 0.605(9) 1 d D U P G 1
H73 H -0.481901 0.574928 0.402725 0.100 Uiso 0.605(9) 1 calc R U P G 1
C74 C -0.3383(12) 0.5795(3) 0.3993(3) 0.079(4) Uani 0.605(9) 1 d D U P G 1
C75 C -0.2608(12) 0.5881(3) 0.3796(3) 0.082(3) Uani 0.605(9) 1 d D U P G 1
C76 C -0.2833(10) 0.5980(3) 0.3477(3) 0.082(3) Uani 0.605(9) 1 d D U P G 1
C77 C -0.2008(13) 0.6061(4) 0.3296(4) 0.086(4) Uani 0.605(9) 1 d D U P G 1
H77 H -0.209777 0.613002 0.308227 0.103 Uiso 0.605(9) 1 calc R U P G 1
C78 C -0.1068(14) 0.6048(4) 0.3405(4) 0.084(4) Uani 0.605(9) 1 d D U P G 1
H78 H -0.055319 0.610647 0.326804 0.101 Uiso 0.605(9) 1 calc R U P G 1
C79 C -0.0903(13) 0.5947(3) 0.3717(4) 0.086(4) Uani 0.605(9) 1 d D U P G 1
C80 C -0.1671(11) 0.5863(3) 0.3915(4) 0.082(4) Uani 0.605(9) 1 d D U P G 1
H80 H -0.156623 0.579463 0.412791 0.098 Uiso 0.605(9) 1 calc R U P G 1
C81 C -0.6073(17) 0.5556(10) 0.3557(7) 0.112(7) Uani 0.605(9) 1 d D U P G 1
H81A H -0.617324 0.565356 0.377331 0.168 Uiso 0.605(9) 1 d R U P G 1
H81B H -0.590684 0.517636 0.354341 0.168 Uiso 0.605(9) 1 d R U P G 1
H81C H -0.665534 0.562206 0.343981 0.168 Uiso 0.605(9) 1 d R U P G 1
C82 C -0.3896(5) 0.6097(4) 0.3038(3) 0.087(3) Uani 0.605(9) 1 d D U P G 1
C83 C -0.4031(6) 0.5663(6) 0.2848(3) 0.108(4) Uani 0.605(9) 1 d D U P G 1
C84 C -0.4154(6) 0.5740(6) 0.2532(3) 0.106(4) Uani 0.605(9) 1 d D U P G 1
H84 H -0.424599 0.543523 0.240426 0.127 Uiso 0.605(9) 1 calc R U P G 1
C85 C -0.4146(5) 0.6245(6) 0.2395(3) 0.089(3) Uani 0.605(9) 1 d D U P G 1
C86 C -0.4009(3) 0.6695(5) 0.2585(3) 0.076(3) Uani 0.605(9) 1 d D U P G 1
C87 C -0.3882(5) 0.6617(5) 0.2913(3) 0.075(3) Uani 0.605(9) 1 d D U P G 1
C88 C -0.3748(6) 0.7057(5) 0.3099(3) 0.071(3) Uani 0.605(9) 1 d D U P G 1
H88 H -0.366489 0.700435 0.331397 0.085 Uiso 0.605(9) 1 calc R U P G 1
C89 C -0.3729(6) 0.7570(5) 0.2984(4) 0.069(3) Uani 0.605(9) 1 d D U P G 1
H89 H -0.363441 0.786815 0.311687 0.083 Uiso 0.605(9) 1 calc R U P G 1
C90 C -0.3855(6) 0.7640(5) 0.2664(4) 0.070(3) Uani 0.605(9) 1 d D U P G 1
C91 C -0.3994(5) 0.7212(5) 0.2463(3) 0.072(3) Uani 0.605(9) 1 d D U P G 1
H91 H -0.407751 0.727108 0.224795 0.086 Uiso 0.605(9) 1 calc R U P G 1
C92 C -0.363(2) 0.4700(7) 0.2807(5) 0.137(8) Uani 0.605(9) 1 d D U P G 1
H92A H -0.389577 0.469751 0.259825 0.205 Uiso 0.605(9) 1 d R U P G 1
H92B H -0.378737 0.436371 0.291084 0.205 Uiso 0.605(9) 1 d R U P G 1
H92C H -0.294037 0.473921 0.279554 0.205 Uiso 0.605(9) 1 d R U P G 1
Cl3A Cl -0.0047(7) 0.5801(5) 0.3719(3) 0.097(4) Uani 0.395(9) 1 d D U P G 2
Cl4A Cl -0.3551(6) 0.8204(5) 0.2546(5) 0.068(3) Uani 0.395(9) 1 d D U P G 2
O3A O -0.5771(15) 0.5845(5) 0.3491(4) 0.097(5) Uani 0.395(9) 1 d D U P G 2
O4A O -0.4598(5) 0.5093(6) 0.2960(5) 0.120(5) Uani 0.395(9) 1 d D U P G 2
C71A C -0.4271(6) 0.5901(3) 0.3361(3) 0.091(4) Uani 0.395(9) 1 d D U P G 2
C72A C -0.4857(15) 0.5813(4) 0.3596(4) 0.091(4) Uani 0.395(9) 1 d D U P G 2
C73A C -0.4616(15) 0.5707(6) 0.3896(4) 0.084(4) Uani 0.395(9) 1 d D U P G 2
H73A H -0.510023 0.564991 0.404482 0.101 Uiso 0.395(9) 1 calc R U P G 2
C74A C -0.3667(14) 0.5682(6) 0.3985(3) 0.082(4) Uani 0.395(9) 1 d D U P G 2
C75A C -0.2955(13) 0.5767(4) 0.3759(4) 0.085(4) Uani 0.395(9) 1 d D U P G 2
C76A C -0.3266(11) 0.5875(3) 0.3455(4) 0.087(4) Uani 0.395(9) 1 d D U P G 2
C77A C -0.2522(15) 0.5957(4) 0.3240(5) 0.089(4) Uani 0.395(9) 1 d D U P G 2
H77A H -0.269171 0.603066 0.303227 0.107 Uiso 0.395(9) 1 calc R U P G 2
C78A C -0.1546(16) 0.5937(5) 0.3314(5) 0.089(4) Uani 0.395(9) 1 d D U P G 2
H78A H -0.107996 0.599603 0.315952 0.106 Uiso 0.395(9) 1 calc R U P G 2
C79A C -0.1279(15) 0.5829(4) 0.3618(5) 0.088(4) Uani 0.395(9) 1 d D U P G 2
C80A C -0.1972(13) 0.5743(5) 0.3844(4) 0.085(4) Uani 0.395(9) 1 d D U P G 2
H80A H -0.179306 0.566987 0.405136 0.101 Uiso 0.395(9) 1 calc R U P G 2
C81A C -0.652(2) 0.5536(17) 0.3641(9) 0.106(10) Uani 0.395(9) 1 d D U P G 2
H81D H -0.681437 0.537416 0.346014 0.159 Uiso 0.395(9) 1 d R U P G 2
H81E H -0.699217 0.573406 0.375954 0.159 Uiso 0.395(9) 1 d R U P G 2
H81F H -0.624087 0.525516 0.377094 0.159 Uiso 0.395(9) 1 d R U P G 2
C82A C -0.4265(4) 0.6020(5) 0.3033(3) 0.087(4) Uani 0.395(9) 1 d D U P G 2
C83A C -0.4433(4) 0.5602(7) 0.2834(4) 0.106(4) Uani 0.395(9) 1 d D U P G 2
C84A C -0.4435(5) 0.5695(7) 0.2515(4) 0.103(4) Uani 0.395(9) 1 d D U P G 2
H84A H -0.455136 0.540493 0.237950 0.123 Uiso 0.395(9) 1 calc R U P G 2
C85A C -0.4271(4) 0.6199(7) 0.2392(3) 0.089(4) Uani 0.395(9) 1 d D U P G 2
C86A C -0.4098(3) 0.6633(6) 0.2588(4) 0.076(3) Uani 0.395(9) 1 d D U P G 2
C87A C -0.4094(4) 0.6542(6) 0.2919(3) 0.074(3) Uani 0.395(9) 1 d D U P G 2
C88A C -0.3924(5) 0.6966(7) 0.3111(4) 0.071(4) Uani 0.395(9) 1 d D U P G 2
H88A H -0.392221 0.690565 0.332693 0.085 Uiso 0.395(9) 1 calc R U P G 2
C89A C -0.3757(5) 0.7476(7) 0.3005(5) 0.068(4) Uani 0.395(9) 1 d D U P G 2
H89A H -0.364146 0.776233 0.314367 0.082 Uiso 0.395(9) 1 calc R U P G 2
C90A C -0.3762(5) 0.7560(7) 0.2682(5) 0.072(4) Uani 0.395(9) 1 d D U P G 2
C91A C -0.3930(4) 0.7147(7) 0.2473(5) 0.073(4) Uani 0.395(9) 1 d D U P G 2
H91A H -0.393015 0.721299 0.225772 0.088 Uiso 0.395(9) 1 calc R U P G 2
C92A C -0.532(3) 0.4740(12) 0.2800(8) 0.137(12) Uani 0.395(9) 1 d D U P G 2
H92D H -0.505231 0.438058 0.277213 0.205 Uiso 0.395(9) 1 d R U P G 2
H92E H -0.548231 0.488998 0.259833 0.205 Uiso 0.395(9) 1 d R U P G 2
H92F H -0.588521 0.471938 0.292873 0.205 Uiso 0.395(9) 1 d R U P G 2
N10 N 0.0133(17) 0.7707(9) 0.3387(5) 0.178(8) Uani 1 1 d . U . . .
C143 C -0.0132(16) 0.7535(9) 0.3619(6) 0.139(7) Uani 1 1 d . U . . .
C144 C -0.0484(16) 0.7301(8) 0.3892(5) 0.142(7) Uani 1 1 d . U . . .
H14C H -0.071739 0.694031 0.384706 0.213 Uiso 1 1 calc R U . . .
H14D H -0.100415 0.751958 0.397270 0.213 Uiso 1 1 calc R U . . .
H14E H 0.002448 0.728106 0.404518 0.213 Uiso 1 1 calc R U . . .
P1 P 0.1734(6) 0.2291(3) 0.40128(17) 0.086(2) Uani 0.666(9) 1 d D U P H 1
F1 F 0.1840(10) 0.1666(5) 0.3969(3) 0.107(4) Uani 0.666(9) 1 d D U P H 1
F2 F 0.2323(10) 0.2368(5) 0.3711(3) 0.108(4) Uani 0.666(9) 1 d D U P H 1
F3 F 0.0835(11) 0.2267(6) 0.3804(3) 0.120(4) Uani 0.666(9) 1 d D U P H 1
F4 F 0.1100(11) 0.2188(6) 0.4310(3) 0.111(4) Uani 0.666(9) 1 d D U P H 1
F5 F 0.2663(11) 0.2257(7) 0.4206(3) 0.130(5) Uani 0.666(9) 1 d D U P H 1
F6 F 0.1567(12) 0.2904(4) 0.4059(4) 0.112(4) Uani 0.666(9) 1 d D U P H 1
P3 P 0.5013(8) 0.3619(4) 0.4891(3) 0.186(5) Uani 0.583(6) 1 d D U P I 1
F13 F 0.4221(13) 0.3316(9) 0.5055(5) 0.253(10) Uani 0.583(6) 1 d D U P I 1
F14 F 0.4536(15) 0.3492(8) 0.4585(5) 0.222(9) Uani 0.583(6) 1 d D U P I 1
F15 F 0.4559(15) 0.4167(6) 0.4887(6) 0.260(11) Uani 0.583(6) 1 d D U P I 1
F16 F 0.5415(14) 0.3765(9) 0.5199(4) 0.198(9) Uani 0.583(6) 1 d D U P I 1
F17 F 0.5436(13) 0.3074(6) 0.4905(5) 0.229(9) Uani 0.583(6) 1 d D U P I 1
F18 F 0.5865(12) 0.3832(8) 0.4725(5) 0.217(9) Uani 0.583(6) 1 d D U P I 1
P7 P -0.1551(8) 0.5300(4) 0.1800(3) 0.103(3) Uani 0.550(15) 1 d D U P J 1
F37 F -0.1451(16) 0.4886(8) 0.2079(4) 0.127(6) Uani 0.550(15) 1 d D U P J 1
F38 F -0.1624(13) 0.4794(7) 0.1577(4) 0.114(5) Uani 0.550(15) 1 d D U P J 1
F39 F -0.2695(10) 0.5287(8) 0.1825(5) 0.120(6) Uani 0.550(15) 1 d D U P J 1
F40 F -0.1459(15) 0.5785(7) 0.2025(5) 0.129(5) Uani 0.550(15) 1 d D U P J 1
F41 F -0.0445(10) 0.5295(6) 0.1786(6) 0.111(5) Uani 0.550(15) 1 d D U P J 1
F42 F -0.1612(12) 0.5702(7) 0.1519(5) 0.117(5) Uani 0.550(15) 1 d D U P J 1
N9 N 0.545(2) 0.2185(12) 0.3558(10) 0.129(8) Uani 0.58(2) 1 d D U P K 1
C141 C 0.524(3) 0.2384(14) 0.3776(10) 0.126(9) Uani 0.58(2) 1 d D U P K 1
C142 C 0.478(3) 0.2659(15) 0.4041(9) 0.139(10) Uani 0.58(2) 1 d D U P K 1
H14F H 0.482456 0.304681 0.401146 0.209 Uiso 0.58(2) 1 calc R U P K 1
H14G H 0.511009 0.256005 0.423205 0.209 Uiso 0.58(2) 1 calc R U P K 1
H14H H 0.411774 0.255183 0.405342 0.209 Uiso 0.58(2) 1 calc R U P K 1
P1A P 0.1543(12) 0.2242(6) 0.4014(3) 0.096(4) Uani 0.334(9) 1 d D U P H 2
F1A F 0.1622(18) 0.1632(7) 0.4110(5) 0.103(7) Uani 0.334(9) 1 d D U P H 2
F2A F 0.2635(14) 0.2244(11) 0.3967(6) 0.126(6) Uani 0.334(9) 1 d D U P H 2
F3A F 0.146(2) 0.2053(9) 0.3672(4) 0.113(6) Uani 0.334(9) 1 d D U P H 2
F4A F 0.0422(13) 0.2199(9) 0.4054(6) 0.108(6) Uani 0.334(9) 1 d D U P H 2
F5A F 0.1667(19) 0.2374(9) 0.4362(4) 0.107(6) Uani 0.334(9) 1 d D U P H 2
F6A F 0.1400(17) 0.2830(7) 0.3902(6) 0.105(6) Uani 0.334(9) 1 d D U P H 2
P3A P 0.5082(6) 0.3982(5) 0.4251(3) 0.131(4) Uani 0.417(6) 1 d D U P I 2
F13A F 0.4604(12) 0.4435(7) 0.4426(5) 0.156(8) Uani 0.417(6) 1 d D U P I 2
F14A F 0.4280(11) 0.3992(9) 0.4019(4) 0.177(10) Uani 0.417(6) 1 d D U P I 2
F15A F 0.5680(13) 0.4319(8) 0.4037(5) 0.172(9) Uani 0.417(6) 1 d D U P I 2
F16A F 0.5891(12) 0.3997(10) 0.4478(5) 0.167(9) Uani 0.417(6) 1 d D U P I 2
F17A F 0.4478(14) 0.3668(9) 0.4470(5) 0.177(7) Uani 0.417(6) 1 d D U P I 2
F18A F 0.5470(13) 0.3480(7) 0.4108(5) 0.193(10) Uani 0.417(6) 1 d D U P I 2
P7A P -0.1643(9) 0.5308(5) 0.1892(4) 0.111(3) Uani 0.450(15) 1 d D U P J 2
F37A F -0.1741(16) 0.4735(6) 0.2049(5) 0.101(6) Uani 0.450(15) 1 d D U P J 2
F38A F -0.1349(17) 0.5001(10) 0.1583(5) 0.126(6) Uani 0.450(15) 1 d D U P J 2
F39A F -0.2729(11) 0.5283(9) 0.1770(5) 0.104(7) Uani 0.450(15) 1 d D U P J 2
F40A F -0.1919(16) 0.5598(8) 0.2198(5) 0.117(6) Uani 0.450(15) 1 d D U P J 2
F41A F -0.0601(12) 0.5312(7) 0.2011(7) 0.120(6) Uani 0.450(15) 1 d D U P J 2
F42A F -0.1515(15) 0.5874(7) 0.1732(7) 0.120(6) Uani 0.450(15) 1 d D U P J 2
N9A N 0.543(3) 0.2317(14) 0.3312(9) 0.116(10) Uani 0.42(2) 1 d D U P K 2
C145 C 0.496(3) 0.2443(19) 0.3508(12) 0.129(9) Uani 0.42(2) 1 d D U P K 2
C146 C 0.464(4) 0.247(2) 0.3838(13) 0.135(10) Uani 0.42(2) 1 d D U P K 2
H14I H 0.398409 0.259684 0.384660 0.202 Uiso 0.42(2) 1 calc R U P K 2
H14J H 0.504846 0.272226 0.395163 0.202 Uiso 0.42(2) 1 calc R U P K 2
H14K H 0.468616 0.211700 0.393249 0.202 Uiso 0.42(2) 1 calc R U P K 2
O2A O 0.1008(19) 0.4932(5) 0.2977(3) 0.100(5) Uani 0.62(2) 1 d D U P A 2
C22A C 0.090(3) 0.5412(6) 0.2768(5) 0.116(7) Uani 0.62(2) 1 d D U P A 2
H22D H 0.144571 0.543457 0.263012 0.174 Uiso 0.62(2) 1 d R U P A 2
H22E H 0.086221 0.573677 0.289412 0.174 Uiso 0.62(2) 1 d R U P A 2
H22F H 0.031701 0.537767 0.264562 0.174 Uiso 0.62(2) 1 d R U P A 2
F7A F 0.190(2) 0.2893(8) 0.5697(7) 0.130(8) Uani 0.36(3) 1 d D U P B 2
F8A F 0.154(2) 0.3046(13) 0.5203(5) 0.144(8) Uani 0.36(3) 1 d D U P B 2
F9A F 0.0431(13) 0.3141(14) 0.5561(7) 0.134(8) Uani 0.36(3) 1 d D U P B 2
F10A F 0.139(2) 0.3712(14) 0.5825(6) 0.133(7) Uani 0.36(3) 1 d D U P B 2
F11A F 0.2483(15) 0.3653(14) 0.5460(7) 0.138(8) Uani 0.36(3) 1 d D U P B 2
F12A F 0.106(2) 0.3866(9) 0.5306(8) 0.154(9) Uani 0.36(3) 1 d D U P B 2
F19A F 0.0088(18) 0.5890(9) 0.5117(5) 0.147(7) Uani 0.436(13) 1 d D U P C 2
F20A F -0.0859(12) 0.6617(9) 0.4966(7) 0.147(7) Uani 0.436(13) 1 d D U P C 2
F21A F 0.0669(16) 0.6755(8) 0.5055(5) 0.146(8) Uani 0.436(13) 1 d D U P C 2
F22A F 0.0995(16) 0.6067(10) 0.4754(6) 0.134(7) Uani 0.436(13) 1 d D U P C 2
F23A F -0.0485(16) 0.5956(9) 0.4645(5) 0.133(7) Uani 0.436(13) 1 d D U P C 2
F24A F 0.0258(17) 0.6706(9) 0.4548(4) 0.139(7) Uani 0.436(13) 1 d D U P C 2
F25A F 0.6062(17) 0.7817(10) 0.4305(4) 0.106(7) Uani 0.46(4) 1 d D U P D 2
F26A F 0.662(2) 0.8382(5) 0.3955(6) 0.099(6) Uani 0.46(4) 1 d D U P D 2
F27A F 0.7596(12) 0.7793(13) 0.4167(6) 0.109(7) Uani 0.46(4) 1 d D U P D 2
F28A F 0.660(2) 0.7120(5) 0.4030(6) 0.104(7) Uani 0.46(4) 1 d D U P D 2
F29A F 0.5612(12) 0.7726(11) 0.3816(6) 0.091(6) Uani 0.46(4) 1 d D U P D 2
F30A F 0.7164(18) 0.7689(11) 0.3673(4) 0.106(8) Uani 0.46(4) 1 d D U P D 2
F31A F 0.111(2) 0.7752(7) 0.4613(7) 0.095(6) Uani 0.37(4) 1 d D U P E 2
F32A F 0.0240(9) 0.8392(13) 0.4364(6) 0.107(7) Uani 0.37(4) 1 d D U P E 2
F33A F 0.1171(19) 0.8604(13) 0.4751(5) 0.114(8) Uani 0.37(4) 1 d D U P E 2
F34A F 0.2423(9) 0.8246(15) 0.4512(6) 0.114(8) Uani 0.37(4) 1 d D U P E 2
F35A F 0.1479(19) 0.7994(11) 0.4120(5) 0.100(7) Uani 0.37(4) 1 d D U P E 2
F36A F 0.156(2) 0.8854(6) 0.4270(7) 0.103(7) Uani 0.37(4) 1 d D U P E 2
F43A F -0.728(3) 0.4700(17) 0.2146(7) 0.155(8) Uani 0.203(10) 1 d D U P F 2
F44A F -0.5552(17) 0.4814(14) 0.1997(10) 0.133(9) Uani 0.203(10) 1 d D U P F 2
F45A F -0.634(2) 0.4116(6) 0.1837(11) 0.114(8) Uani 0.203(10) 1 d D U P F 2
F46A F -0.7537(18) 0.4628(15) 0.1662(8) 0.145(9) Uani 0.203(10) 1 d D U P F 2
F47A F -0.683(2) 0.5365(6) 0.1840(10) 0.137(8) Uani 0.203(10) 1 d D U P F 2
F48A F -0.601(3) 0.4792(15) 0.1532(6) 0.154(8) Uani 0.203(10) 1 d D U P F 2

loop_
_atom_site_aniso_label
_atom_site_aniso_U_11
_atom_site_aniso_U_22
_atom_site_aniso_U_33
_atom_site_aniso_U_23
_atom_site_aniso_U_13
_atom_site_aniso_U_12
Cl1 0.098(3) 0.117(3) 0.174(4) -0.059(3) 0.033(3) 0.004(2)
Cl2 0.099(3) 0.0522(17) 0.097(2) 0.0015(16) 0.014(2) 0.0079(17)
O1 0.102(7) 0.159(9) 0.097(7) -0.023(6) 0.018(6) 0.004(7)
N1 0.133(11) 0.086(8) 0.067(7) -0.008(6) -0.033(7) 0.003(8)
N2 0.073(7) 0.076(7) 0.052(6) -0.005(5) -0.001(5) 0.005(6)
N3 0.097(10) 0.090(8) 0.088(8) -0.009(6) -0.023(8) -0.010(7)
N4 0.114(10) 0.065(7) 0.094(9) -0.006(6) 0.022(8) -0.020(7)
C1 0.111(7) 0.060(6) 0.056(5) -0.002(5) 0.008(6) -0.001(6)
C2 0.099(7) 0.101(7) 0.071(6) -0.008(6) 0.027(6) 0.001(7)
C3 0.095(8) 0.083(7) 0.072(7) -0.006(6) 0.012(6) -0.009(6)
C4 0.089(7) 0.066(6) 0.061(6) -0.004(5) -0.006(6) -0.001(6)
C5 0.091(7) 0.054(5) 0.056(5) -0.001(5) -0.001(5) 0.009(5)
C6 0.102(7) 0.046(5) 0.050(5) -0.004(4) -0.001(5) 0.016(5)
C7 0.106(8) 0.053(6) 0.076(7) -0.019(5) -0.005(6) 0.016(6)
C8 0.096(8) 0.078(7) 0.110(8) -0.027(7) 0.004(7) 0.018(7)
C9 0.091(7) 0.081(7) 0.099(7) -0.030(6) 0.012(7) 0.017(6)
C10 0.096(8) 0.072(7) 0.072(7) -0.017(6) 0.011(6) 0.006(6)
C11 0.138(16) 0.27(2) 0.199(18) 0.018(18) 0.001(16) 0.058(17)
C12 0.133(8) 0.063(6) 0.056(5) 0.003(5) 0.005(6) 0.008(6)
C13 0.193(9) 0.061(6) 0.066(6) -0.007(5) 0.006(7) 0.012(7)
O2 0.199(13) 0.054(8) 0.067(9) -0.020(8) 0.000(11) 0.006(10)
C22 0.20(2) 0.069(14) 0.056(13) -0.037(12) 0.018(16) -0.021(16)
C14 0.185(10) 0.066(7) 0.061(6) 0.000(6) 0.005(7) 0.022(7)
C15 0.121(7) 0.061(6) 0.056(5) -0.005(5) 0.009(6) 0.024(6)
C16 0.081(6) 0.053(5) 0.056(5) 0.005(5) 0.007(5) 0.013(5)
C17 0.091(6) 0.058(5) 0.053(5) 0.001(5) 0.009(5) 0.012(5)
C18 0.082(7) 0.071(6) 0.060(6) 0.009(5) 0.006(6) 0.010(6)
C19 0.082(7) 0.073(6) 0.071(6) 0.018(6) 0.003(6) 0.011(6)
C20 0.070(6) 0.050(5) 0.073(6) -0.002(5) -0.003(6) 0.008(5)
C21 0.066(6) 0.060(6) 0.063(6) -0.001(5) -0.002(5) 0.015(5)
C23 0.102(7) 0.072(6) 0.067(6) -0.004(5) -0.007(6) 0.008(6)
C24 0.117(8) 0.065(6) 0.065(6) 0.002(6) -0.014(7) -0.001(6)
C25 0.113(9) 0.069(7) 0.062(7) 0.003(6) -0.019(7) 0.002(7)
C26 0.144(11) 0.067(8) 0.095(9) 0.001(7) -0.029(9) 0.020(8)
C27 0.120(9) 0.066(7) 0.087(7) -0.007(6) -0.018(7) 0.018(7)
C28 0.090(7) 0.056(5) 0.058(5) 0.001(5) 0.001(5) 0.013(5)
C29 0.073(7) 0.049(6) 0.075(6) -0.008(5) 0.002(6) 0.001(5)
C30 0.073(7) 0.061(7) 0.075(7) -0.011(6) 0.015(7) 0.008(6)
C31 0.093(9) 0.087(8) 0.066(7) 0.018(7) 0.002(7) 0.026(7)
C32 0.096(8) 0.082(7) 0.062(6) 0.014(6) 0.006(6) 0.027(6)
C33 0.143(11) 0.106(10) 0.066(7) -0.001(7) -0.035(8) 0.008(9)
C34 0.122(8) 0.087(7) 0.056(6) -0.001(6) -0.031(6) 0.003(7)
C35 0.125(9) 0.096(8) 0.048(6) 0.005(6) -0.008(6) -0.004(7)
C36 0.121(9) 0.086(7) 0.052(6) -0.012(6) -0.017(6) 0.011(7)
C37 0.107(8) 0.085(7) 0.071(6) -0.014(6) -0.024(6) 0.003(7)
C38 0.103(8) 0.085(8) 0.094(7) -0.015(7) -0.003(7) 0.012(7)
C39 0.119(9) 0.089(8) 0.087(8) -0.008(7) -0.011(7) 0.027(8)
C40 0.117(10) 0.097(9) 0.096(9) -0.009(8) -0.008(8) 0.007(8)
C41 0.094(9) 0.105(10) 0.105(9) 0.034(8) 0.004(9) 0.013(8)
C42 0.085(8) 0.093(8) 0.095(8) 0.021(7) -0.008(7) 0.001(7)
C43 0.074(7) 0.083(7) 0.098(7) 0.001(6) -0.003(6) -0.010(6)
C44 0.092(8) 0.128(9) 0.094(8) 0.003(8) -0.007(7) -0.031(8)
C45 0.108(10) 0.137(11) 0.103(9) 0.005(9) -0.006(9) -0.036(9)
C46 0.072(6) 0.084(7) 0.093(7) -0.009(6) 0.003(6) -0.003(6)
C47 0.067(7) 0.107(8) 0.091(7) -0.020(7) 0.013(6) -0.012(6)
C48 0.067(7) 0.100(8) 0.101(8) -0.029(7) 0.004(6) -0.024(6)
C49 0.067(6) 0.077(6) 0.103(7) -0.021(6) 0.005(6) -0.001(6)
C50 0.069(7) 0.079(7) 0.094(7) -0.007(6) 0.009(6) -0.001(6)
C51 0.058(6) 0.075(7) 0.099(7) -0.002(6) 0.010(6) -0.008(6)
C52 0.074(6) 0.072(6) 0.089(7) -0.021(6) 0.006(6) 0.002(6)
C53 0.079(7) 0.083(7) 0.092(7) -0.023(6) 0.006(7) 0.004(6)
C54 0.081(7) 0.080(7) 0.095(7) -0.019(6) 0.008(7) 0.000(6)
C55 0.084(7) 0.076(7) 0.097(7) -0.012(6) 0.018(6) 0.000(6)
C56 0.083(7) 0.090(8) 0.103(8) -0.020(7) 0.021(7) 0.012(7)
C57 0.074(7) 0.089(7) 0.105(8) -0.017(7) 0.011(7) 0.017(6)
C58 0.089(7) 0.073(6) 0.092(7) -0.014(6) 0.016(6) -0.002(6)
C59 0.094(8) 0.069(7) 0.091(7) -0.010(6) 0.012(7) -0.007(6)
C60 0.093(9) 0.079(8) 0.090(9) -0.004(7) 0.011(8) -0.009(7)
C61 0.109(10) 0.092(9) 0.083(8) -0.019(8) 0.025(8) -0.016(8)
C62 0.093(8) 0.083(8) 0.096(8) -0.015(7) 0.026(7) -0.012(7)
C63 0.119(10) 0.090(8) 0.057(7) -0.001(7) 0.004(7) 0.020(8)
C64 0.122(8) 0.086(7) 0.064(6) -0.009(6) 0.013(7) -0.002(7)
C65 0.110(9) 0.099(8) 0.074(7) -0.016(7) 0.022(7) -0.009(8)
C66 0.095(8) 0.099(8) 0.066(7) -0.003(7) 0.026(6) -0.009(7)
C67 0.115(8) 0.081(7) 0.049(6) -0.007(5) 0.008(6) -0.006(7)
C68 0.126(9) 0.081(7) 0.062(6) -0.004(6) -0.013(7) -0.016(7)
C69 0.129(9) 0.088(8) 0.071(7) 0.000(7) -0.003(7) -0.005(8)
C70 0.130(10) 0.085(8) 0.059(7) -0.010(6) 0.006(7) 0.002(8)
P2 0.147(4) 0.105(3) 0.122(4) 0.011(3) -0.042(4) -0.003(3)
F7 0.202(13) 0.090(9) 0.090(9) -0.015(8) -0.048(9) 0.014(9)
F8 0.154(11) 0.129(10) 0.076(8) -0.027(8) -0.018(8) -0.007(9)
F9 0.147(10) 0.118(11) 0.085(8) -0.041(8) 0.005(8) 0.017(9)
F10 0.188(13) 0.109(10) 0.166(12) -0.011(10) -0.053(11) -0.009(10)
F11 0.125(11) 0.148(14) 0.173(12) 0.035(11) -0.022(10) 0.003(10)
F12 0.140(11) 0.169(13) 0.149(12) 0.054(11) -0.022(10) -0.003(11)
P4 0.101(3) 0.100(3) 0.146(4) -0.010(3) -0.010(3) -0.002(3)
F19 0.133(12) 0.138(12) 0.107(10) 0.003(9) 0.017(10) -0.020(10)
F20 0.129(11) 0.119(10) 0.163(12) 0.054(10) -0.044(10) 0.021(9)
F21 0.176(15) 0.102(12) 0.172(14) -0.026(11) -0.013(12) -0.039(12)
F22 0.136(13) 0.151(12) 0.187(13) -0.006(12) -0.022(12) 0.005(12)
F23 0.122(11) 0.110(11) 0.149(12) -0.016(10) 0.007(10) -0.021(10)
F24 0.139(13) 0.109(13) 0.180(14) 0.013(11) 0.050(12) -0.031(10)
P5 0.081(2) 0.099(3) 0.0599(19) -0.0026(19) 0.0039(19) -0.018(2)
F25 0.113(12) 0.134(13) 0.083(11) -0.009(11) 0.009(11) -0.003(11)
F26 0.101(12) 0.123(11) 0.086(10) -0.012(9) 0.009(10) -0.052(9)
F27 0.088(10) 0.152(13) 0.090(10) 0.026(10) -0.016(9) -0.011(10)
F28 0.090(12) 0.072(9) 0.117(11) 0.002(8) 0.019(9) -0.010(7)
F29 0.104(10) 0.080(10) 0.081(9) 0.022(8) -0.014(8) -0.006(8)
F30 0.103(12) 0.129(13) 0.082(11) -0.027(10) 0.028(10) -0.007(11)
P6 0.097(3) 0.090(3) 0.097(3) -0.014(2) 0.007(2) 0.009(2)
F31 0.127(10) 0.156(11) 0.064(8) 0.014(8) -0.033(7) 0.027(9)
F32 0.108(9) 0.063(8) 0.082(7) 0.023(6) 0.001(7) 0.003(6)
F33 0.094(9) 0.137(10) 0.144(11) -0.053(9) 0.018(9) 0.017(8)
F34 0.075(9) 0.146(13) 0.155(11) -0.056(10) 0.006(8) 0.002(8)
F35 0.142(10) 0.056(7) 0.078(8) 0.014(6) 0.015(8) 0.028(7)
F36 0.113(9) 0.073(8) 0.134(10) -0.001(8) 0.006(9) 0.004(7)
P8 0.119(4) 0.081(3) 0.197(5) -0.021(3) -0.005(4) -0.023(3)
F43 0.168(11) 0.079(8) 0.251(13) 0.047(9) -0.043(10) -0.031(8)
F44 0.142(10) 0.103(8) 0.245(14) -0.025(10) -0.053(10) -0.018(8)
F45 0.136(9) 0.112(9) 0.247(12) -0.062(9) -0.009(10) -0.018(8)
F46 0.109(8) 0.076(7) 0.163(10) -0.015(7) 0.007(7) -0.034(6)
F47 0.156(9) 0.089(7) 0.144(9) -0.022(7) 0.002(8) -0.038(7)
F48 0.106(8) 0.110(8) 0.154(9) 0.004(8) 0.003(8) -0.041(7)
N5 0.115(7) 0.103(7) 0.065(6) -0.015(5) 0.008(5) -0.018(6)
N6 0.084(8) 0.044(5) 0.064(6) 0.003(5) -0.001(6) 0.002(5)
N7 0.122(9) 0.104(7) 0.161(9) -0.021(7) -0.027(8) -0.016(7)
N8 0.138(13) 0.073(8) 0.100(10) -0.021(8) 0.038(10) -0.026(9)
C93 0.092(7) 0.076(6) 0.082(6) 0.009(5) 0.019(6) 0.007(6)
C94 0.103(8) 0.092(8) 0.098(8) 0.012(7) 0.023(7) -0.007(7)
C95 0.111(9) 0.096(8) 0.097(8) -0.014(7) 0.002(8) -0.018(7)
C96 0.095(8) 0.091(7) 0.067(6) -0.007(6) 0.021(6) -0.005(7)
C97 0.096(8) 0.089(7) 0.070(6) 0.000(6) 0.014(6) -0.005(7)
C98 0.117(8) 0.045(6) 0.073(6) -0.009(5) 0.015(7) -0.003(6)
C99 0.121(13) 0.053(8) 0.113(12) -0.027(8) 0.054(10) -0.039(8)
C100 0.071(9) 0.071(9) 0.091(10) -0.016(8) 0.008(8) 0.001(7)
C101 0.076(9) 0.059(7) 0.074(8) 0.004(6) -0.009(7) -0.002(7)
C102 0.078(9) 0.070(8) 0.058(7) -0.012(6) -0.021(7) 0.009(7)
C103 0.130(9) 0.113(9) 0.065(7) -0.015(7) -0.004(7) -0.007(8)
C104 0.129(9) 0.109(8) 0.051(6) 0.002(6) -0.009(6) -0.026(7)
C105 0.142(10) 0.130(10) 0.058(7) -0.001(7) 0.001(7) -0.041(9)
C106 0.142(10) 0.124(9) 0.067(7) 0.021(8) -0.017(8) -0.046(9)
C107 0.119(9) 0.106(8) 0.101(8) 0.014(7) -0.034(7) -0.030(8)
C108 0.107(9) 0.112(9) 0.101(8) 0.013(8) -0.021(7) -0.028(8)
C109 0.107(9) 0.101(8) 0.078(7) 0.018(7) -0.023(7) -0.020(8)
C110 0.134(10) 0.114(9) 0.138(9) 0.009(9) -0.034(9) -0.014(9)
C111 0.123(10) 0.104(9) 0.155(11) -0.028(9) -0.012(10) -0.025(8)
C112 0.118(9) 0.110(9) 0.165(11) -0.056(9) -0.014(9) -0.022(8)
C113 0.094(8) 0.092(7) 0.166(10) -0.044(8) -0.007(8) 0.001(7)
C114 0.091(8) 0.101(8) 0.172(11) -0.020(9) -0.019(9) -0.002(7)
C115 0.100(9) 0.099(8) 0.171(11) -0.012(10) -0.027(9) -0.012(8)
C116 0.078(7) 0.083(7) 0.159(9) -0.041(7) -0.014(7) 0.006(6)
C117 0.087(8) 0.104(8) 0.167(10) -0.040(9) -0.004(9) 0.003(7)
C118 0.097(9) 0.111(9) 0.165(11) -0.035(9) -0.008(9) 0.015(8)
C119 0.079(7) 0.082(7) 0.151(9) -0.043(7) -0.005(7) 0.014(6)
C120 0.074(7) 0.081(7) 0.159(10) -0.050(8) 0.001(8) 0.003(7)
C121 0.068(7) 0.079(7) 0.158(10) -0.043(8) 0.006(8) 0.001(6)
C122 0.083(7) 0.086(7) 0.145(9) -0.032(7) -0.001(7) 0.015(6)
C123 0.078(8) 0.095(8) 0.139(9) -0.027(8) 0.009(8) 0.007(7)
C124 0.074(8) 0.095(8) 0.138(10) -0.018(8) 0.009(8) -0.001(7)
C125 0.079(7) 0.077(7) 0.144(9) -0.012(7) 0.011(7) -0.004(6)
C126 0.086(8) 0.089(8) 0.155(10) -0.016(9) -0.002(9) -0.005(7)
C127 0.081(8) 0.092(8) 0.157(11) -0.018(9) -0.001(8) 0.003(7)
C128 0.097(9) 0.066(7) 0.131(9) -0.017(8) 0.027(8) -0.005(7)
C129 0.094(12) 0.105(12) 0.100(12) -0.014(10) 0.027(10) -0.006(10)
C130 0.158(18) 0.072(10) 0.123(15) -0.001(10) 0.040(15) -0.012(11)
C131 0.106(11) 0.079(9) 0.137(12) -0.014(10) 0.033(11) -0.001(9)
C132 0.097(9) 0.067(7) 0.149(11) -0.012(9) 0.031(9) -0.003(7)
C133 0.161(18) 0.073(11) 0.137(16) -0.016(10) 0.039(14) -0.021(11)
C134 0.125(12) 0.080(10) 0.068(9) -0.023(7) 0.013(9) -0.017(8)
C135 0.119(12) 0.105(13) 0.057(8) -0.009(8) -0.018(8) -0.028(8)
C136 0.130(14) 0.100(12) 0.066(9) -0.006(8) -0.017(9) -0.034(11)
C137 0.119(12) 0.063(8) 0.043(6) -0.003(6) -0.005(7) -0.020(8)
C138 0.111(12) 0.079(10) 0.067(8) -0.009(7) 0.002(8) -0.037(9)
C139 0.097(11) 0.072(10) 0.116(12) -0.036(8) 0.023(9) -0.005(8)
C140 0.114(11) 0.079(9) 0.050(7) 0.007(6) -0.021(7) -0.018(8)
Cl3 0.088(6) 0.112(6) 0.121(7) 0.008(5) -0.005(5) -0.013(4)
Cl4 0.082(5) 0.049(4) 0.124(6) -0.002(4) -0.004(6) 0.006(4)
O3 0.111(9) 0.109(7) 0.092(7) 0.014(6) 0.029(7) -0.006(7)
O4 0.192(10) 0.064(7) 0.095(7) -0.003(6) 0.018(8) -0.032(8)
C71 0.105(7) 0.074(6) 0.075(6) 0.009(5) 0.024(6) -0.003(6)
C72 0.103(7) 0.087(6) 0.086(6) 0.012(6) 0.023(6) -0.004(6)
C73 0.097(8) 0.075(6) 0.077(6) 0.016(6) 0.030(7) 0.000(7)
C74 0.090(7) 0.070(6) 0.076(6) 0.007(6) 0.023(6) -0.001(7)
C75 0.089(7) 0.076(6) 0.081(6) 0.012(6) 0.025(6) -0.003(6)
C76 0.090(7) 0.080(6) 0.077(6) 0.012(6) 0.031(6) -0.003(6)
C77 0.088(8) 0.087(7) 0.084(7) 0.006(6) 0.020(7) -0.005(7)
C78 0.080(9) 0.085(8) 0.087(8) 0.000(7) 0.022(8) -0.012(8)
C79 0.082(8) 0.082(7) 0.094(7) -0.001(7) 0.021(7) -0.010(7)
C80 0.084(8) 0.076(7) 0.084(7) 0.003(6) 0.026(7) -0.004(7)
C81 0.132(14) 0.078(12) 0.125(13) 0.009(12) -0.010(13) 0.008(12)
C82 0.128(7) 0.062(6) 0.073(6) 0.000(5) 0.016(6) -0.016(6)
C83 0.172(8) 0.064(6) 0.087(6) -0.004(6) 0.019(7) -0.023(7)
C84 0.169(8) 0.064(6) 0.084(7) -0.010(6) 0.016(7) -0.026(7)
C85 0.140(7) 0.051(6) 0.077(6) -0.008(6) 0.014(6) -0.014(6)
C86 0.113(6) 0.043(5) 0.073(6) -0.011(5) 0.007(6) -0.008(6)
C87 0.108(6) 0.047(5) 0.069(5) -0.009(5) 0.011(6) -0.013(6)
C88 0.092(7) 0.052(6) 0.069(6) -0.010(6) 0.015(6) -0.010(6)
C89 0.078(7) 0.054(6) 0.075(6) -0.013(6) 0.017(6) -0.001(6)
C90 0.079(6) 0.050(6) 0.082(6) -0.008(6) 0.007(6) -0.001(6)
C91 0.091(7) 0.047(6) 0.076(6) -0.006(6) 0.006(6) -0.006(6)
C92 0.26(2) 0.039(10) 0.107(14) -0.005(10) -0.021(16) -0.008(14)
Cl3A 0.063(7) 0.108(8) 0.120(9) 0.018(7) 0.024(6) -0.008(6)
Cl4A 0.054(6) 0.047(6) 0.103(7) -0.004(5) -0.019(6) 0.012(5)
O3A 0.110(10) 0.089(8) 0.091(8) 0.032(8) 0.016(8) -0.034(9)
O4A 0.202(11) 0.067(8) 0.091(8) -0.002(7) 0.017(9) -0.036(9)
C71A 0.112(7) 0.080(6) 0.081(6) 0.008(6) 0.024(7) -0.007(7)
C72A 0.105(8) 0.081(6) 0.086(6) 0.020(6) 0.027(7) -0.007(7)
C73A 0.095(8) 0.078(7) 0.078(7) 0.014(7) 0.025(7) -0.003(8)
C74A 0.089(8) 0.080(7) 0.078(7) 0.012(6) 0.030(7) 0.001(7)
C75A 0.091(7) 0.082(6) 0.081(6) 0.015(6) 0.025(6) 0.000(6)
C76A 0.098(7) 0.084(6) 0.079(6) 0.011(6) 0.026(6) -0.002(7)
C77A 0.093(9) 0.089(7) 0.084(7) 0.011(7) 0.025(8) 0.002(8)
C78A 0.085(9) 0.093(7) 0.088(7) 0.006(7) 0.022(8) -0.006(8)
C79A 0.084(8) 0.089(7) 0.090(7) 0.004(7) 0.020(7) -0.004(7)
C80A 0.084(9) 0.083(8) 0.087(8) 0.009(7) 0.023(8) -0.005(8)
C81A 0.113(12) 0.098(11) 0.107(12) 0.014(8) 0.018(8) -0.003(8)
C82A 0.129(7) 0.059(6) 0.073(6) 0.001(6) 0.020(6) -0.015(6)
C83A 0.172(8) 0.062(6) 0.084(6) -0.003(6) 0.019(7) -0.028(7)
C84A 0.166(8) 0.061(7) 0.082(7) -0.007(7) 0.017(8) -0.026(7)
C85A 0.139(7) 0.050(6) 0.077(6) -0.008(6) 0.014(7) -0.015(7)
C86A 0.112(7) 0.044(6) 0.072(6) -0.009(6) 0.008(6) -0.011(6)
C87A 0.107(7) 0.047(6) 0.068(6) -0.008(6) 0.015(6) -0.012(6)
C88A 0.091(7) 0.051(7) 0.071(7) -0.006(6) 0.014(7) -0.010(7)
C89A 0.080(7) 0.052(7) 0.073(7) -0.011(7) 0.015(7) -0.003(7)
C90A 0.082(7) 0.052(7) 0.081(7) -0.006(6) 0.008(7) -0.003(6)
C91A 0.093(7) 0.050(7) 0.076(7) -0.007(6) 0.006(7) -0.005(7)
C92A 0.23(3) 0.08(2) 0.10(2) 0.020(18) 0.01(2) -0.03(2)
N10 0.180(17) 0.171(17) 0.183(18) 0.006(15) 0.021(15) 0.082(14)
C143 0.123(14) 0.124(15) 0.169(19) -0.009(14) 0.031(14) 0.046(12)
C144 0.151(16) 0.109(14) 0.167(17) -0.002(13) 0.026(14) 0.019(12)
P1 0.106(5) 0.088(4) 0.064(3) 0.002(3) -0.005(3) 0.035(4)
F1 0.148(9) 0.082(7) 0.092(8) 0.003(6) 0.016(8) 0.044(7)
F2 0.137(9) 0.114(8) 0.074(7) 0.015(6) 0.025(7) 0.029(8)
F3 0.129(10) 0.127(9) 0.103(9) 0.000(8) -0.031(8) 0.013(8)
F4 0.140(10) 0.104(8) 0.091(8) 0.001(7) 0.026(8) 0.015(8)
F5 0.118(9) 0.167(10) 0.104(9) 0.032(9) -0.027(8) 0.000(8)
F6 0.154(10) 0.073(7) 0.109(9) -0.018(7) 0.022(9) 0.008(7)
P3 0.132(8) 0.111(7) 0.315(13) -0.028(9) -0.051(9) -0.012(6)
F13 0.189(17) 0.202(17) 0.37(2) 0.041(18) 0.024(18) 0.015(16)
F14 0.262(18) 0.153(16) 0.250(19) -0.046(15) 0.003(17) 0.016(15)
F15 0.24(2) 0.107(14) 0.44(3) -0.058(19) -0.01(2) 0.017(15)
F16 0.214(19) 0.24(2) 0.140(15) -0.007(15) -0.042(14) -0.041(17)
F17 0.151(15) 0.132(14) 0.41(2) 0.001(16) -0.029(17) 0.041(12)
F18 0.150(15) 0.205(18) 0.30(2) 0.013(18) 0.018(17) 0.019(14)
P7 0.107(5) 0.074(5) 0.128(6) -0.011(5) -0.011(5) 0.019(4)
F37 0.123(12) 0.104(11) 0.153(11) -0.001(10) 0.004(10) 0.024(10)
F38 0.107(11) 0.070(9) 0.164(11) -0.022(9) 0.001(10) -0.006(8)
F39 0.098(11) 0.101(11) 0.161(13) -0.006(11) -0.004(11) 0.031(10)
F40 0.130(11) 0.098(10) 0.160(12) -0.036(10) -0.020(10) 0.017(9)
F41 0.086(9) 0.085(9) 0.163(12) -0.009(10) -0.012(10) 0.002(7)
F42 0.110(9) 0.094(10) 0.147(12) 0.019(9) -0.020(10) 0.000(8)
N9 0.133(17) 0.090(15) 0.163(19) -0.008(14) 0.008(18) -0.041(13)
C141 0.130(18) 0.088(14) 0.159(19) -0.011(14) 0.009(17) -0.037(14)
C142 0.15(2) 0.124(19) 0.15(2) -0.006(17) -0.016(19) -0.028(17)
P1A 0.120(7) 0.093(6) 0.076(6) 0.004(6) 0.002(6) 0.027(6)
F1A 0.142(13) 0.079(11) 0.086(13) 0.002(10) -0.002(12) 0.033(11)
F2A 0.127(12) 0.148(12) 0.103(12) -0.008(12) 0.012(12) 0.023(11)
F3A 0.136(12) 0.116(12) 0.087(10) 0.001(10) 0.005(11) 0.033(11)
F4A 0.117(12) 0.100(11) 0.107(12) -0.009(11) 0.000(11) 0.011(11)
F5A 0.134(13) 0.105(11) 0.081(10) -0.021(10) 0.000(11) 0.009(11)
F6A 0.137(12) 0.091(11) 0.086(11) 0.008(10) 0.017(11) 0.004(11)
P3A 0.064(6) 0.152(9) 0.175(10) -0.068(8) 0.011(6) -0.028(6)
F13A 0.109(13) 0.124(14) 0.233(18) -0.067(14) 0.057(14) -0.012(12)
F14A 0.092(14) 0.27(2) 0.166(19) -0.016(19) -0.010(14) 0.019(17)
F15A 0.122(17) 0.19(2) 0.20(2) 0.000(18) 0.034(16) -0.028(16)
F16A 0.107(14) 0.208(19) 0.19(2) -0.004(18) -0.006(16) 0.028(15)
F17A 0.169(13) 0.122(13) 0.240(16) -0.012(14) 0.013(13) 0.050(12)
F18A 0.102(15) 0.22(2) 0.26(2) -0.109(19) 0.031(17) 0.005(16)
P7A 0.095(6) 0.074(5) 0.163(7) -0.004(6) 0.011(6) 0.018(5)
F37A 0.101(13) 0.051(9) 0.150(12) -0.009(9) 0.008(10) 0.003(9)
F38A 0.109(11) 0.107(12) 0.164(12) -0.014(11) 0.023(10) 0.013(10)
F39A 0.107(12) 0.102(12) 0.104(11) 0.005(11) 0.007(11) 0.018(12)
F40A 0.120(12) 0.079(10) 0.153(13) 0.001(10) -0.004(11) -0.001(9)
F41A 0.094(10) 0.100(10) 0.165(12) 0.000(11) -0.020(11) 0.017(9)
F42A 0.105(11) 0.093(11) 0.163(14) 0.023(11) 0.013(12) 0.009(9)
N9A 0.14(2) 0.082(17) 0.13(2) -0.022(17) 0.00(2) -0.028(16)
C145 0.140(18) 0.086(15) 0.161(19) -0.012(15) 0.013(17) -0.040(14)
C146 0.14(2) 0.097(17) 0.16(2) -0.012(16) 0.01(2) -0.040(17)
O2A 0.189(13) 0.053(6) 0.059(7) -0.017(5) -0.019(9) 0.009(8)
C22A 0.210(19) 0.055(10) 0.082(12) -0.034(10) -0.020(14) 0.014(13)
F7A 0.191(15) 0.100(14) 0.100(14) -0.003(12) -0.018(14) 0.012(13)
F8A 0.149(14) 0.158(14) 0.125(14) 0.025(13) -0.003(13) -0.015(13)
F9A 0.156(15) 0.146(16) 0.100(14) -0.006(14) 0.014(13) 0.012(14)
F10A 0.174(14) 0.104(13) 0.121(13) -0.011(12) -0.030(12) -0.013(13)
F11A 0.130(14) 0.117(16) 0.166(15) 0.014(14) -0.046(13) -0.010(13)
F12A 0.155(15) 0.142(15) 0.164(16) 0.052(14) -0.044(14) 0.001(14)
F19A 0.139(14) 0.136(13) 0.165(12) 0.017(12) 0.018(13) -0.036(12)
F20A 0.117(13) 0.138(14) 0.186(16) -0.024(14) -0.013(14) 0.003(12)
F21A 0.148(14) 0.129(14) 0.161(14) -0.034(13) -0.037(12) -0.027(13)
F22A 0.132(13) 0.101(14) 0.170(16) 0.018(13) 0.028(14) 0.024(12)
F23A 0.133(13) 0.124(13) 0.141(14) -0.034(12) -0.034(12) 0.004(12)
F24A 0.126(13) 0.135(13) 0.155(13) 0.038(12) -0.019(12) -0.024(12)
F25A 0.110(13) 0.140(15) 0.068(11) -0.007(11) 0.037(11) -0.026(13)
F26A 0.085(13) 0.098(11) 0.114(12) 0.006(10) -0.011(11) -0.004(9)
F27A 0.083(11) 0.146(14) 0.097(12) -0.040(11) -0.006(10) -0.033(11)
F28A 0.100(14) 0.100(12) 0.112(12) 0.005(10) -0.006(11) -0.007(10)
F29A 0.098(11) 0.085(12) 0.090(11) 0.023(10) -0.012(9) -0.027(9)
F30A 0.104(13) 0.133(15) 0.081(12) -0.018(11) 0.018(11) -0.044(12)
F31A 0.114(12) 0.088(11) 0.082(12) 0.012(10) -0.025(11) 0.010(10)
F32A 0.106(12) 0.099(14) 0.115(12) -0.002(12) 0.018(11) 0.009(11)
F33A 0.103(13) 0.138(14) 0.102(13) -0.007(13) -0.002(12) 0.033(12)
F34A 0.081(12) 0.123(15) 0.137(13) -0.036(13) -0.006(12) 0.018(11)
F35A 0.125(13) 0.070(12) 0.104(13) 0.016(11) 0.009(12) 0.011(11)
F36A 0.106(12) 0.078(11) 0.124(13) -0.013(11) 0.007(11) 0.008(10)
F43A 0.155(15) 0.111(14) 0.201(15) -0.006(15) 0.004(15) -0.027(14)
F44A 0.125(16) 0.097(15) 0.176(18) -0.037(16) -0.029(16) -0.041(14)
F45A 0.110(16) 0.046(13) 0.185(18) 0.001(15) 0.018(16) -0.028(13)
F46A 0.130(16) 0.097(16) 0.208(18) -0.025(16) -0.009(17) -0.031(15)
F47A 0.130(14) 0.101(14) 0.179(15) -0.016(14) 0.000(15) -0.031(13)
F48A 0.132(15) 0.113(14) 0.217(16) -0.026(15) -0.015(15) -0.015(14)

loop_
_atom_type_symbol
_atom_type_description
_atom_type_scat_dispersion_real
_atom_type_scat_dispersion_imag
_atom_type_scat_source
C C 0.0033 0.0016 'International Tables Vol C Tables 4.2.6.8 and 6.1.1.4'
H H 0.0000 0.0000 'International Tables Vol C Tables 4.2.6.8 and 6.1.1.4'
Cl Cl 0.1484 0.1585 'International Tables Vol C Tables 4.2.6.8 and 6.1.1.4'
F F 0.0171 0.0103 'International Tables Vol C Tables 4.2.6.8 and 6.1.1.4'
N N 0.0061 0.0033 'International Tables Vol C Tables 4.2.6.8 and 6.1.1.4'
O O 0.0106 0.0060 'International Tables Vol C Tables 4.2.6.8 and 6.1.1.4'
P P 0.1023 0.0942 'International Tables Vol C Tables 4.2.6.8 and 6.1.1.4'

loop_
_geom_angle_atom_site_label_1
_geom_angle_atom_site_label_2
_geom_angle_atom_site_label_3
_geom_angle
_geom_angle_site_symmetry_1
_geom_angle_site_symmetry_3
_geom_angle_publ_flag
C2 O1 C11 118.9(15) . . ?
C25 N1 C33 118.6(12) . . ?
C26 N1 C25 120.2(12) . . ?
C26 N1 C33 121.2(13) . . ?
C30 N2 C31 120.3(11) . . ?
C30 N2 C70 121.4(12) . . ?
C31 N2 C70 118.3(11) . . ?
C41 N3 C40 118.0(15) . . ?
C41 N3 C45 122.1(15) . . ?
C45 N3 C40 119.8(14) . . ?
C60 N4 C61 120.4(14) . . ?
C60 N4 C63 119.7(13) . . ?
C61 N4 C63 119.0(13) . . ?
C2 C1 C6 120.2(11) . . ?
C2 C1 C12 121.2(13) . . ?
C6 C1 C12 118.5(13) . . ?
O1 C2 C3 119.0(14) . . ?
C1 C2 O1 118.4(13) . . ?
C1 C2 C3 122.5(13) . . ?
C2 C3 H3 120.3 . . ?
C4 C3 C2 119.5(14) . . ?
C4 C3 H3 120.3 . . ?
C3 C4 C5 121.7(11) . . ?
C3 C4 C23 117.8(13) . . ?
C5 C4 C23 120.4(12) . . ?
C4 C5 C6 117.2(11) . . ?
C10 C5 C4 124.3(11) . . ?
C10 C5 C6 118.3(12) . . ?
C1 C6 C5 118.8(12) . . ?
C7 C6 C1 123.0(11) . . ?
C7 C6 C5 118.1(12) . . ?
C6 C7 H7 120.0 . . ?
C8 C7 C6 120.0(13) . . ?
C8 C7 H7 120.0 . . ?
C7 C8 H8 119.5 . . ?
C9 C8 C7 121.0(15) . . ?
C9 C8 H8 119.5 . . ?
C8 C9 Cl1 119.5(13) . . ?
C10 C9 Cl1 118.9(11) . . ?
C10 C9 C8 121.6(14) . . ?
C5 C10 H10 119.6 . . ?
C9 C10 C5 120.8(12) . . ?
C9 C10 H10 119.6 . . ?
O1 C11 H11C 109.5 . . ?
O1 C11 H11D 109.5 . . ?
O1 C11 H11E 109.5 . . ?
H11C C11 H11D 109.5 . . ?
H11C C11 H11E 109.5 . . ?
H11D C11 H11E 109.5 . . ?
C13 C12 C1 121.5(12) . . ?
C13 C12 C17 118.0(11) . . ?
C17 C12 C1 120.3(11) . . ?
C12 C13 O2 120.4(15) . . ?
C12 C13 C14 122.6(12) . . ?
C12 C13 O2A 114.8(12) . . ?
C14 C13 O2 107.5(15) . . ?
O2A C13 C14 121.9(13) . . ?
C13 O2 C22 119.4(16) . . ?
O2 C22 H22A 109.2 . . ?
O2 C22 H22B 110.1 . . ?
O2 C22 H22C 109.1 . . ?
H22A C22 H22B 109.5 . . ?
H22A C22 H22C 109.5 . . ?
H22B C22 H22C 109.5 . . ?
C13 C14 H14 120.0 . . ?
C15 C14 C13 120.1(12) . . ?
C15 C14 H14 120.0 . . ?
C14 C15 C16 118.8(11) . . ?
C14 C15 C28 116.4(11) . . ?
C16 C15 C28 124.4(10) . . ?
C15 C16 C21 121.6(10) . . ?
C17 C16 C15 119.6(10) . . ?
C17 C16 C21 118.8(10) . . ?
C16 C17 C12 120.9(10) . . ?
C16 C17 C18 119.0(11) . . ?
C18 C17 C12 120.1(10) . . ?
C17 C18 H18 120.0 . . ?
C19 C18 C17 120.0(11) . . ?
C19 C18 H18 120.0 . . ?
C18 C19 H19 119.2 . . ?
C20 C19 C18 121.5(11) . . ?
C20 C19 H19 119.2 . . ?
C19 C20 Cl2 120.1(9) . . ?
C21 C20 Cl2 119.6(9) . . ?
C21 C20 C19 120.3(11) . . ?
C16 C21 H21 119.9 . . ?
C20 C21 C16 120.3(11) . . ?
C20 C21 H21 119.9 . . ?
C24 C23 C4 123.1(12) . . ?
C24 C23 C27 117.0(12) . . ?
C27 C23 C4 119.8(12) . . ?
C23 C24 H24 119.6 . . ?
C23 C24 C25 120.9(14) . . ?
C25 C24 H24 119.6 . . ?
N1 C25 C24 119.2(13) . . ?
N1 C25 H25 120.4 . . ?
C24 C25 H25 120.4 . . ?
N1 C26 H26 118.6 . . ?
N1 C26 C27 122.7(14) . . ?
C27 C26 H26 118.6 . . ?
C23 C27 H27 120.2 . . ?
C26 C27 C23 119.6(14) . . ?
C26 C27 H27 120.2 . . ?
C29 C28 C15 124.4(12) . . ?
C29 C28 C32 116.9(11) . . ?
C32 C28 C15 118.1(11) . . ?
C28 C29 H29 119.8 . . ?
C30 C29 C28 120.4(12) . . ?
C30 C29 H29 119.8 . . ?
N2 C30 C29 122.3(12) . . ?
N2 C30 H30 118.9 . . ?
C29 C30 H30 118.9 . . ?
N2 C31 H31 119.1 . . ?
N2 C31 C32 121.7(13) . . ?
C32 C31 H31 119.1 . . ?
C28 C32 H32 120.9 . . ?
C31 C32 C28 118.1(13) . . ?
C31 C32 H32 120.9 . . ?
N1 C33 H33A 109.6 . . ?
N1 C33 H33B 109.6 . . ?
H33A C33 H33B 108.1 . . ?
C34 C33 N1 110.1(11) . . ?
C34 C33 H33A 109.6 . . ?
C34 C33 H33B 109.6 . . ?
C35 C34 C33 121.3(16) . . ?
C35 C34 C39 117.8(15) . . ?
C39 C34 C33 120.9(16) . . ?
C34 C35 H35 118.6 . . ?
C34 C35 C36 122.7(16) . . ?
C36 C35 H35 118.6 . . ?
C35 C36 H36 120.5 . . ?
C35 C36 C37 119.0(15) . . ?
C37 C36 H36 120.5 . . ?
C36 C37 C38 120.3(14) . . ?
C36 C37 C40 123.0(15) . . ?
C38 C37 C40 116.2(15) . . ?
C37 C38 H38 121.9 . . ?
C39 C38 C37 116.3(16) . . ?
C39 C38 H38 121.9 . . ?
C34 C39 C38 123.5(15) . . ?
C34 C39 H39 118.3 . . ?
C38 C39 H39 118.3 . . ?
N3 C40 C37 107.7(12) . . ?
N3 C40 H40A 110.2 . . ?
N3 C40 H40B 110.2 . . ?
C37 C40 H40A 110.2 . . ?
C37 C40 H40B 110.2 . . ?
H40A C40 H40B 108.5 . . ?
N3 C41 H41 119.7 . . ?
N3 C41 C42 120.5(16) . . ?
C42 C41 H41 119.7 . . ?
C41 C42 H42 120.2 . . ?
C43 C42 C41 119.6(15) . . ?
C43 C42 H42 120.2 . . ?
C42 C43 C46 120.1(13) . . ?
C44 C43 C42 118.2(15) . . ?
C44 C43 C46 121.5(14) . . ?
C43 C44 H44 120.7 . . ?
C43 C44 C45 118.5(16) . . ?
C45 C44 H44 120.7 . . ?
N3 C45 C44 120.5(16) . . ?
N3 C45 H45 119.8 . . ?
C44 C45 H45 119.8 . . ?
C47 C46 C43 122.0(13) . . ?
C47 C46 C51 115.8(13) . . ?
C51 C46 C43 122.0(13) . . ?
C46 C47 H47 119.5 . . ?
C48 C47 C46 121.0(14) . . ?
C48 C47 H47 119.5 . . ?
C47 C48 H48 118.3 . . ?
C47 C48 C49 123.5(13) . . ?
C49 C48 H48 118.3 . . ?
C48 C49 C52 119.4(12) . . ?
C50 C49 C48 115.3(13) . . ?
C50 C49 C52 125.2(13) . . ?
C49 C50 H50 119.0 . . ?
C49 C50 C51 121.9(14) . . ?
C51 C50 H50 119.0 . . ?
C46 C51 C50 122.2(13) . . ?
C46 C51 H51 118.9 . . ?
C50 C51 H51 118.9 . . ?
C53 C52 C49 123.3(12) . . ?
C57 C52 C49 118.1(13) . . ?
C57 C52 C53 118.5(13) . . ?
C52 C53 H53 118.7 . . ?
C54 C53 C52 122.6(14) . . ?
C54 C53 H53 118.7 . . ?
C53 C54 H54 119.8 . . ?
C53 C54 C55 120.5(15) . . ?
C55 C54 H54 119.8 . . ?
C54 C55 C58 120.2(14) . . ?
C56 C55 C54 117.1(14) . . ?
C56 C55 C58 122.7(13) . . ?
C55 C56 H56 118.1 . . ?
C57 C56 C55 123.8(14) . . ?
C57 C56 H56 118.1 . . ?
C52 C57 H57 121.4 . . ?
C56 C57 C52 117.3(14) . . ?
C56 C57 H57 121.4 . . ?
C59 C58 C55 121.4(13) . . ?
C59 C58 C62 118.9(14) . . ?
C62 C58 C55 119.7(14) . . ?
C58 C59 H59 120.3 . . ?
C60 C59 C58 119.4(15) . . ?
C60 C59 H59 120.3 . . ?
N4 C60 C59 122.0(15) . . ?
N4 C60 H60 119.0 . . ?
C59 C60 H60 119.0 . . ?
N4 C61 H61 119.0 . . ?
N4 C61 C62 122.0(14) . . ?
C62 C61 H61 119.0 . . ?
C58 C62 H62 121.4 . . ?
C61 C62 C58 117.2(15) . . ?
C61 C62 H62 121.4 . . ?
N4 C63 H63A 110.3 . . ?
N4 C63 H63B 110.3 . . ?
N4 C63 C64 106.9(11) . . ?
H63A C63 H63B 108.6 . . ?
C64 C63 H63A 110.3 . . ?
C64 C63 H63B 110.3 . . ?
C65 C64 C63 122.8(17) . . ?
C65 C64 C69 118.8(15) . . ?
C69 C64 C63 118.4(16) . . ?
C64 C65 H65 118.5 . . ?
C64 C65 C66 123.1(16) . . ?
C66 C65 H65 118.5 . . ?
C65 C66 H66 119.9 . . ?
C67 C66 C65 120.2(16) . . ?
C67 C66 H66 119.9 . . ?
C66 C67 C68 117.9(14) . . ?
C66 C67 C70 123.2(16) . . ?
C68 C67 C70 118.1(15) . . ?
C67 C68 H68 119.7 . . ?
C69 C68 C67 120.6(15) . . ?
C69 C68 H68 119.7 . . ?
C64 C69 H69 120.5 . . ?
C68 C69 C64 119.1(17) . . ?
C68 C69 H69 120.5 . . ?
N2 C70 H70A 110.1 . . ?
N2 C70 H70B 110.1 . . ?
C67 C70 N2 107.8(10) . . ?
C67 C70 H70A 110.1 . . ?
C67 C70 H70B 110.1 . . ?
H70A C70 H70B 108.5 . . ?
F7 P2 F11 93.0(8) . . ?
F7 P2 F12 175.6(10) . . ?
F8 P2 F7 89.2(8) . . ?
F8 P2 F9 88.4(8) . . ?
F8 P2 F10 178.9(9) . . ?
F8 P2 F11 92.2(10) . . ?
F8 P2 F12 86.7(9) . . ?
F9 P2 F7 89.3(8) . . ?
F9 P2 F11 177.7(9) . . ?
F9 P2 F12 92.2(8) . . ?
F10 P2 F7 89.7(8) . . ?
F10 P2 F9 91.5(10) . . ?
F10 P2 F11 88.0(10) . . ?
F10 P2 F12 94.4(10) . . ?
F11 P2 F12 85.6(8) . . ?
F7A P2 F9A 88.9(10) . . ?
F7A P2 F10A 88.1(10) . . ?
F7A P2 F12A 179.2(13) . . ?
F8A P2 F7A 91.0(10) . . ?
F8A P2 F9A 89.2(10) . . ?
F8A P2 F10A 178.1(13) . . ?
F8A P2 F11A 94.9(12) . . ?
F8A P2 F12A 88.8(11) . . ?
F9A P2 F10A 89.1(11) . . ?
F11A P2 F7A 93.3(10) . . ?
F11A P2 F9A 175.4(13) . . ?
F11A P2 F10A 86.8(11) . . ?
F11A P2 F12A 86.0(10) . . ?
F12A P2 F9A 91.9(10) . . ?
F12A P2 F10A 92.2(11) . . ?
F20 P4 F19 94.5(10) . . ?
F20 P4 F21 93.1(10) . . ?
F20 P4 F22 173.0(12) . . ?
F20 P4 F23 91.8(9) . . ?
F20 P4 F24 102.9(12) . . ?
F21 P4 F19 92.9(9) . . ?
F21 P4 F22 89.8(10) . . ?
F21 P4 F23 174.7(11) . . ?
F21 P4 F24 93.2(9) . . ?
F22 P4 F19 78.9(11) . . ?
F23 P4 F19 85.0(9) . . ?
F23 P4 F22 85.1(10) . . ?
F23 P4 F24 87.5(9) . . ?
F24 P4 F19 161.2(11) . . ?
F24 P4 F22 83.3(11) . . ?
F20A P4 F19A 96.8(12) . . ?
F20A P4 F21A 91.6(11) . . ?
F20A P4 F22A 177.1(15) . . ?
F20A P4 F23A 93.5(10) . . ?
F20A P4 F24A 101.0(13) . . ?
F21A P4 F19A 92.8(10) . . ?
F21A P4 F22A 88.2(11) . . ?
F21A P4 F24A 90.6(10) . . ?
F22A P4 F19A 80.3(12) . . ?
F22A P4 F24A 81.9(11) . . ?
F23A P4 F19A 87.7(10) . . ?
F23A P4 F21A 174.8(11) . . ?
F23A P4 F22A 86.7(11) . . ?
F23A P4 F24A 87.3(10) . . ?
F24A P4 F19A 161.8(13) . . ?
F25 P5 F26 88.8(7) . . ?
F25 P5 F27 90.5(7) . . ?
F25 P5 F28 91.0(7) . . ?
F25 P5 F29 88.8(7) . . ?
F25 P5 F30 179.1(8) . . ?
F26 P5 F29 90.7(8) . . ?
F26 P5 F30 90.3(7) . . ?
F27 P5 F26 89.0(9) . . ?
F27 P5 F29 179.2(8) . . ?
F27 P5 F30 89.5(8) . . ?
F28 P5 F26 179.7(8) . . ?
F28 P5 F27 90.8(9) . . ?
F28 P5 F29 89.4(8) . . ?
F28 P5 F30 90.0(7) . . ?
F30 P5 F29 91.2(7) . . ?
F25A P5 F26A 87.9(7) . . ?
F25A P5 F27A 90.7(8) . . ?
F25A P5 F29A 89.2(8) . . ?
F25A P5 F30A 176.9(9) . . ?
F27A P5 F26A 87.4(9) . . ?
F27A P5 F29A 175.9(10) . . ?
F27A P5 F30A 89.4(8) . . ?
F28A P5 F25A 91.9(8) . . ?
F28A P5 F26A 179.8(11) . . ?
F28A P5 F27A 92.8(10) . . ?
F28A P5 F29A 91.3(9) . . ?
F28A P5 F30A 91.1(8) . . ?
F29A P5 F26A 88.5(9) . . ?
F30A P5 F26A 89.0(7) . . ?
F30A P5 F29A 90.6(8) . . ?
F31 P6 F36 178.0(8) . . ?
F32 P6 F31 91.6(7) . . ?
F32 P6 F36 87.9(7) . . ?
F33 P6 F31 89.0(8) . . ?
F33 P6 F32 87.3(7) . . ?
F33 P6 F36 89.1(8) . . ?
F34 P6 F31 92.0(9) . . ?
F34 P6 F32 175.6(9) . . ?
F34 P6 F33 90.3(7) . . ?
F34 P6 F35 91.0(7) . . ?
F34 P6 F36 88.4(9) . . ?
F35 P6 F31 92.4(8) . . ?
F35 P6 F32 91.3(7) . . ?
F35 P6 F33 178.1(9) . . ?
F35 P6 F36 89.6(7) . . ?
F32A P6 F31A 90.2(9) . . ?
F33A P6 F31A 87.0(9) . . ?
F33A P6 F32A 87.7(8) . . ?
F33A P6 F35A 177.0(10) . . ?
F34A P6 F31A 89.8(9) . . ?
F34A P6 F32A 177.9(10) . . ?
F34A P6 F33A 90.2(9) . . ?
F34A P6 F35A 90.8(8) . . ?
F35A P6 F31A 90.2(9) . . ?
F35A P6 F32A 91.4(8) . . ?
F36A P6 F31A 178.4(10) . . ?
F36A P6 F32A 89.9(9) . . ?
F36A P6 F33A 91.4(10) . . ?
F36A P6 F34A 90.1(10) . . ?
F36A P6 F35A 91.4(9) . . ?
F43 P8 F44 105.1(10) . . ?
F43 P8 F45 96.7(9) . . ?
F43 P8 F46 85.5(8) . . ?
F43 P8 F48 174.3(8) . . ?
F44 P8 F45 84.0(8) . . ?
F44 P8 F48 80.6(8) . . ?
F45 P8 F48 83.6(9) . . ?
F46 P8 F44 167.6(10) . . ?
F46 P8 F45 88.5(7) . . ?
F46 P8 F48 88.8(7) . . ?
F47 P8 F43 89.8(9) . . ?
F47 P8 F44 95.8(8) . . ?
F47 P8 F45 173.3(10) . . ?
F47 P8 F46 90.4(8) . . ?
F47 P8 F48 89.7(7) . . ?
F43A P8 F44A 103.5(13) . . ?
F43A P8 F45A 94.6(12) . . ?
F43A P8 F48A 175.0(12) . . ?
F44A P8 F45A 83.2(10) . . ?
F46A P8 F43A 84.9(10) . . ?
F46A P8 F44A 168.8(14) . . ?
F46A P8 F45A 88.8(10) . . ?
F46A P8 F48A 90.2(11) . . ?
F47A P8 F43A 89.6(12) . . ?
F47A P8 F44A 95.9(11) . . ?
F47A P8 F45A 175.7(14) . . ?
F47A P8 F46A 91.4(11) . . ?
F47A P8 F48A 91.5(11) . . ?
F48A P8 F44A 81.3(11) . . ?
F48A P8 F45A 84.3(11) . . ?
C95 N5 C103 121.9(13) . . ?
C96 N5 C95 119.9(13) . . ?
C96 N5 C103 118.2(13) . . ?
C100 N6 C101 119.7(11) . . ?
C100 N6 C140 120.3(11) . . ?
C101 N6 C140 119.8(11) . . ?
C111 N7 C110 117.8(19) . . ?
C115 N7 C110 123.3(18) . . ?
C115 N7 C111 117.3(19) . . ?
C130 N8 C133 118.1(19) . . ?
C131 N8 C130 122.1(19) . . ?
C131 N8 C133 119.6(17) . . ?
C94 C93 C74 113.2(11) . . ?
C94 C93 C74A 131.0(13) . . ?
C97 C93 C94 116.4(12) . . ?
C97 C93 C74 130.0(11) . . ?
C97 C93 C74A 112.5(13) . . ?
C93 C94 H94 119.7 . . ?
C95 C94 C93 120.6(14) . . ?
C95 C94 H94 119.7 . . ?
N5 C95 H95 120.8 . . ?
C94 C95 N5 118.3(15) . . ?
C94 C95 H95 120.8 . . ?
N5 C96 H96 120.0 . . ?
C97 C96 N5 120.0(14) . . ?
C97 C96 H96 120.0 . . ?
C93 C97 H97 118.3 . . ?
C96 C97 C93 123.4(15) . . ?
C96 C97 H97 118.3 . . ?
C99 C98 C102 114.3(11) . . ?
C99 C98 C85 132.0(11) . . ?
C99 C98 C85A 123.9(12) . . ?
C102 C98 C85 112.1(8) . . ?
C102 C98 C85A 120.1(9) . . ?
C98 C99 H99 116.3 . . ?
C98 C99 C100 127.4(14) . . ?
C100 C99 H99 116.3 . . ?
N6 C100 H100 120.2 . . ?
C99 C100 N6 119.6(14) . . ?
C99 C100 H100 120.2 . . ?
N6 C101 H101 120.9 . . ?
N6 C101 C102 118.2(12) . . ?
C102 C101 H101 120.9 . . ?
C98 C102 H102 119.6 . . ?
C101 C102 C98 120.8(12) . . ?
C101 C102 H102 119.6 . . ?
N5 C103 H10A 109.5 . . ?
N5 C103 H10B 109.5 . . ?
H10A C103 H10B 108.1 . . ?
C104 C103 N5 110.8(11) . . ?
C104 C103 H10A 109.5 . . ?
C104 C103 H10B 109.5 . . ?
C105 C104 C103 118.5(18) . . ?
C105 C104 C109 120.8(18) . . ?
C109 C104 C103 120.5(16) . . ?
C104 C105 H105 121.0 . . ?
C104 C105 C106 118.0(19) . . ?
C106 C105 H105 121.0 . . ?
C105 C106 H106 118.5 . . ?
C107 C106 C105 123.0(18) . . ?
C107 C106 H106 118.5 . . ?
C106 C107 C110 118.7(18) . . ?
C108 C107 C106 115.1(19) . . ?
C108 C107 C110 126(2) . . ?
C107 C108 H108 116.5 . . ?
C107 C108 C109 127(2) . . ?
C109 C108 H108 116.5 . . ?
C104 C109 H109 122.0 . . ?
C108 C109 C104 115.9(16) . . ?
C108 C109 H109 122.0 . . ?
N7 C110 C107 107.3(15) . . ?
N7 C110 H11A 110.2 . . ?
N7 C110 H11B 110.2 . . ?
C107 C110 H11A 110.3 . . ?
C107 C110 H11B 110.2 . . ?
H11A C110 H11B 108.5 . . ?
N7 C111 H111 118.5 . . ?
C112 C111 N7 123(2) . . ?
C112 C111 H111 118.5 . . ?
C111 C112 H112 119.9 . . ?
C111 C112 C113 120(2) . . ?
C113 C112 H112 119.9 . . ?
C114 C113 C112 112.1(19) . . ?
C114 C113 C116 126.6(19) . . ?
C116 C113 C112 121.0(17) . . ?
C113 C114 H114 118.6 . . ?
C115 C114 C113 123(2) . . ?
C115 C114 H114 118.6 . . ?
N7 C115 C114 124(2) . . ?
N7 C115 H115 117.9 . . ?
C114 C115 H115 117.9 . . ?
C117 C116 C113 121.0(18) . . ?
C117 C116 C121 115.9(18) . . ?
C121 C116 C113 122.9(16) . . ?
C116 C117 H117 118.5 . . ?
C118 C117 C116 123.1(19) . . ?
C118 C117 H117 118.5 . . ?
C117 C118 H118 121.2 . . ?
C117 C118 C119 117.7(18) . . ?
C119 C118 H118 121.2 . . ?
C118 C119 C122 117.3(16) . . ?
C120 C119 C118 120.8(18) . . ?
C120 C119 C122 121.4(17) . . ?
C119 C120 H120 119.0 . . ?
C119 C120 C121 121.9(17) . . ?
C121 C120 H120 119.0 . . ?
C116 C121 H121 119.8 . . ?
C120 C121 C116 120.4(16) . . ?
C120 C121 H121 119.8 . . ?
C123 C122 C119 116.4(18) . . ?
C123 C122 C127 117.6(18) . . ?
C127 C122 C119 126.0(16) . . ?
C122 C123 H123 120.7 . . ?
C122 C123 C124 118.5(17) . . ?
C124 C123 H123 120.7 . . ?
C123 C124 H124 119.1 . . ?
C125 C124 C123 121.9(16) . . ?
C125 C124 H124 119.1 . . ?
C124 C125 C126 117.6(18) . . ?
C124 C125 C128 121.7(15) . . ?
C128 C125 C126 120.6(17) . . ?
C125 C126 H126 119.5 . . ?
C127 C126 C125 121.0(19) . . ?
C127 C126 H126 119.5 . . ?
C122 C127 H127 118.3 . . ?
C126 C127 C122 123.4(18) . . ?
C126 C127 H127 118.3 . . ?
C129 C128 C125 120.5(16) . . ?
C129 C128 C132 112.8(17) . . ?
C132 C128 C125 126.7(17) . . ?
C128 C129 H129 119.2 . . ?
C130 C129 C128 121.7(17) . . ?
C130 C129 H129 119.2 . . ?
N8 C130 C129 119(2) . . ?
N8 C130 H130 120.3 . . ?
C129 C130 H130 120.3 . . ?
N8 C131 H131 120.6 . . ?
C132 C131 N8 118.8(19) . . ?
C132 C131 H131 120.6 . . ?
C128 C132 H132 117.4 . . ?
C131 C132 C128 125.2(19) . . ?
C131 C132 H132 117.4 . . ?
N8 C133 H13A 109.8 . . ?
N8 C133 H13B 109.8 . . ?
N8 C133 C134 109.6(14) . . ?
H13A C133 H13B 108.2 . . ?
C134 C133 H13A 109.8 . . ?
C134 C133 H13B 109.8 . . ?
C135 C134 C133 123.6(18) . . ?
C135 C134 C139 119.2(15) . . ?
C139 C134 C133 116.7(17) . . ?
C134 C135 H135 118.4 . . ?
C134 C135 C136 123.1(17) . . ?
C136 C135 H135 118.4 . . ?
C135 C136 H136 119.6 . . ?
C137 C136 C135 120.7(17) . . ?
C137 C136 H136 119.6 . . ?
C136 C137 C138 117.7(14) . . ?
C136 C137 C140 126.2(16) . . ?
C138 C137 C140 116.1(13) . . ?
C137 C138 H138 119.2 . . ?
C137 C138 C139 121.7(14) . . ?
C139 C138 H138 119.2 . . ?
C134 C139 H139 121.6 . . ?
C138 C139 C134 116.8(15) . . ?
C138 C139 H139 121.6 . . ?
N6 C140 H14A 109.9 . . ?
N6 C140 H14B 109.9 . . ?
C137 C140 N6 109.1(10) . . ?
C137 C140 H14A 109.9 . . ?
C137 C140 H14B 109.9 . . ?
H14A C140 H14B 108.3 . . ?
C72 O3 C81 119.3(14) . . ?
C83 O4 C92 117.4(12) . . ?
C72 C71 C76 115.1(14) . . ?
C72 C71 C82 128.6(10) . . ?
C76 C71 C82 116.3(8) . . ?
O3 C72 C71 109.6(13) . . ?
O3 C72 C73 124.7(15) . . ?
C73 C72 C71 125.7(17) . . ?
C72 C73 H73 120.8 . . ?
C72 C73 C74 118.3(16) . . ?
C74 C73 H73 120.8 . . ?
C73 C74 C93 108.9(12) . . ?
C73 C74 C75 122.3(13) . . ?
C75 C74 C93 128.8(14) . . ?
C74 C75 C76 116.1(13) . . ?
C74 C75 C80 119.9(12) . . ?
C80 C75 C76 124.0(13) . . ?
C71 C76 C75 122.5(13) . . ?
C71 C76 C77 125.4(13) . . ?
C77 C76 C75 112.1(13) . . ?
C76 C77 H77 117.2 . . ?
C78 C77 C76 125.6(17) . . ?
C78 C77 H77 117.2 . . ?
C77 C78 H78 120.4 . . ?
C79 C78 C77 119.2(17) . . ?
C79 C78 H78 120.4 . . ?
C78 C79 Cl3 120.7(12) . . ?
C78 C79 C80 119.5(17) . . ?
C80 C79 Cl3 119.8(13) . . ?
C75 C80 H80 120.2 . . ?
C79 C80 C75 119.5(15) . . ?
C79 C80 H80 120.2 . . ?
O3 C81 H81A 104.7 . . ?
O3 C81 H81B 114.4 . . ?
O3 C81 H81C 109.1 . . ?
H81A C81 H81B 109.5 . . ?
H81A C81 H81C 109.5 . . ?
H81B C81 H81C 109.5 . . ?
C83 C82 C71 117.2(8) . . ?
C83 C82 C87 119.9(11) . . ?
C87 C82 C71 122.9(7) . . ?
C82 C83 O4 117.0(12) . . ?
C82 C83 C84 119.8(13) . . ?
C84 C83 O4 123.2(12) . . ?
C83 C84 H84 118.6 . . ?
C83 C84 C85 122.8(13) . . ?
C85 C84 H84 118.6 . . ?
C84 C85 C98 114.7(11) . . ?
C84 C85 C86 118.3(11) . . ?
C86 C85 C98 127.0(11) . . ?
C85 C86 C87 119.2(10) . . ?
C91 C86 C85 121.2(10) . . ?
C91 C86 C87 119.7(10) . . ?
C82 C87 C86 120.1(10) . . ?
C88 C87 C82 120.8(10) . . ?
C88 C87 C86 119.1(10) . . ?
C87 C88 H88 118.8 . . ?
C89 C88 C87 122.4(12) . . ?
C89 C88 H88 118.8 . . ?
C88 C89 H89 121.1 . . ?
C88 C89 C90 117.9(12) . . ?
C90 C89 H89 121.1 . . ?
C89 C90 Cl4 117.7(9) . . ?
C91 C90 Cl4 119.6(9) . . ?
C91 C90 C89 122.7(12) . . ?
C86 C91 H91 120.9 . . ?
C90 C91 C86 118.2(11) . . ?
C90 C91 H91 120.9 . . ?
O4 C92 H92A 110.2 . . ?
O4 C92 H92B 109.1 . . ?
O4 C92 H92C 109.2 . . ?
H92A C92 H92B 109.4 . . ?
H92A C92 H92C 109.4 . . ?
H92B C92 H92C 109.5 . . ?
C72A O3A C81A 120.0(16) . . ?
C83A O4A C92A 117.5(15) . . ?
C72A C71A C76A 112.3(14) . . ?
C72A C71A C82A 141.8(11) . . ?
C82A C71A C76A 105.9(8) . . ?
O3A C72A C73A 123.9(16) . . ?
C71A C72A O3A 108.9(15) . . ?
C71A C72A C73A 127.2(19) . . ?
C72A C73A H73A 119.7 . . ?
C72A C73A C74A 120.5(17) . . ?
C74A C73A H73A 119.7 . . ?
C73A C74A C93 121.1(14) . . ?
C73A C74A C75A 118.8(14) . . ?
C75A C74A C93 118.7(15) . . ?
C74A C75A C80A 120.0(14) . . ?
C76A C75A C74A 116.9(15) . . ?
C76A C75A C80A 123.1(15) . . ?
C75A C76A C71A 124.3(14) . . ?
C75A C76A C77A 114.3(15) . . ?
C77A C76A C71A 121.4(14) . . ?
C76A C77A H77A 117.8 . . ?
C78A C77A C76A 124.4(18) . . ?
C78A C77A H77A 117.8 . . ?
C77A C78A H78A 120.6 . . ?
C79A C78A C77A 118.8(19) . . ?
C79A C78A H78A 120.6 . . ?
C78A C79A Cl3A 119.9(14) . . ?
C78A C79A C80A 120.2(18) . . ?
C80A C79A Cl3A 119.9(15) . . ?
C75A C80A H80A 120.5 . . ?
C79A C80A C75A 119.1(17) . . ?
C79A C80A H80A 120.5 . . ?
O3A C81A H81D 99.8 . . ?
O3A C81A H81E 117.5 . . ?
O3A C81A H81F 110.6 . . ?
H81D C81A H81E 109.5 . . ?
H81D C81A H81F 109.5 . . ?
H81E C81A H81F 109.5 . . ?
C83A C82A C71A 117.3(10) . . ?
C83A C82A C87A 120.8(13) . . ?
C87A C82A C71A 121.9(9) . . ?
O4A C83A C84A 122.4(13) . . ?
C82A C83A O4A 118.2(13) . . ?
C82A C83A C84A 119.4(14) . . ?
C83A C84A H84A 119.0 . . ?
C85A C84A C83A 122.1(14) . . ?
C85A C84A H84A 119.0 . . ?
C84A C85A C98 116.7(14) . . ?
C84A C85A C86A 119.9(13) . . ?
C86A C85A C98 123.4(14) . . ?
C85A C86A C87A 118.5(11) . . ?
C91A C86A C85A 121.7(12) . . ?
C91A C86A C87A 119.7(11) . . ?
C82A C87A C86A 119.2(11) . . ?
C88A C87A C82A 122.3(12) . . ?
C88A C87A C86A 118.5(11) . . ?
C87A C88A H88A 118.4 . . ?
C87A C88A C89A 123.1(14) . . ?
C89A C88A H88A 118.4 . . ?
C88A C89A H89A 121.1 . . ?
C88A C89A C90A 117.8(13) . . ?
C90A C89A H89A 121.1 . . ?
C89A C90A Cl4A 118.2(11) . . ?
C91A C90A Cl4A 119.6(11) . . ?
C91A C90A C89A 122.2(13) . . ?
C86A C91A H91A 120.7 . . ?
C90A C91A C86A 118.6(13) . . ?
C90A C91A H91A 120.7 . . ?
O4A C92A H92D 109.7 . . ?
O4A C92A H92E 110.2 . . ?
O4A C92A H92F 108.5 . . ?
H92D C92A H92E 109.5 . . ?
H92D C92A H92F 109.5 . . ?
H92E C92A H92F 109.5 . . ?
N10 C143 C144 177(3) . . ?
C143 C144 H14C 109.5 . . ?
C143 C144 H14D 109.5 . . ?
C143 C144 H14E 109.5 . . ?
H14C C144 H14D 109.5 . . ?
H14C C144 H14E 109.5 . . ?
H14D C144 H14E 109.5 . . ?
F1 P1 F4 89.5(8) . . ?
F2 P1 F1 88.2(8) . . ?
F2 P1 F4 176.7(10) . . ?
F2 P1 F6 93.8(8) . . ?
F3 P1 F1 88.1(8) . . ?
F3 P1 F2 87.2(9) . . ?
F3 P1 F4 90.4(9) . . ?
F3 P1 F5 173.9(10) . . ?
F3 P1 F6 89.5(9) . . ?
F5 P1 F1 86.0(8) . . ?
F5 P1 F2 90.7(9) . . ?
F5 P1 F4 91.6(9) . . ?
F5 P1 F6 96.4(9) . . ?
F6 P1 F1 176.7(9) . . ?
F6 P1 F4 88.3(7) . . ?
F14 P3 F13 88.8(6) . . ?
F15 P3 F13 98.4(12) . . ?
F15 P3 F14 89.4(7) . . ?
F16 P3 F13 89.1(7) . . ?
F16 P3 F14 175.7(9) . . ?
F16 P3 F15 87.2(11) . . ?
F16 P3 F18 92.2(10) . . ?
F17 P3 F13 79.6(11) . . ?
F17 P3 F14 91.2(6) . . ?
F17 P3 F15 178.0(12) . . ?
F17 P3 F16 92.1(7) . . ?
F17 P3 F18 91.3(7) . . ?
F18 P3 F13 170.9(11) . . ?
F18 P3 F14 90.5(7) . . ?
F18 P3 F15 90.6(7) . . ?
F37 P7 F39 91.4(9) . . ?
F38 P7 F37 87.1(8) . . ?
F38 P7 F39 87.7(8) . . ?
F40 P7 F37 91.3(10) . . ?
F40 P7 F38 178.1(10) . . ?
F40 P7 F39 93.3(9) . . ?
F40 P7 F42 89.7(10) . . ?
F41 P7 F37 86.2(9) . . ?
F41 P7 F38 92.0(9) . . ?
F41 P7 F39 177.7(10) . . ?
F41 P7 F40 87.0(10) . . ?
F41 P7 F42 91.7(9) . . ?
F42 P7 F37 177.7(10) . . ?
F42 P7 F38 91.9(11) . . ?
F42 P7 F39 90.6(8) . . ?
N9 C141 C142 169(4) . . ?
C141 C142 H14F 109.5 . . ?
C141 C142 H14G 109.5 . . ?
C141 C142 H14H 109.5 . . ?
H14F C142 H14G 109.5 . . ?
H14F C142 H14H 109.5 . . ?
H14G C142 H14H 109.5 . . ?
F1A P1A F4A 88.6(10) . . ?
F2A P1A F1A 88.2(10) . . ?
F2A P1A F3A 87.3(11) . . ?
F2A P1A F4A 176.0(12) . . ?
F2A P1A F5A 91.0(11) . . ?
F2A P1A F6A 94.8(10) . . ?
F3A P1A F1A 87.9(10) . . ?
F3A P1A F4A 90.3(11) . . ?
F3A P1A F6A 88.8(11) . . ?
F5A P1A F1A 86.7(10) . . ?
F5A P1A F3A 174.4(12) . . ?
F5A P1A F4A 91.2(11) . . ?
F5A P1A F6A 96.7(11) . . ?
F6A P1A F1A 175.4(12) . . ?
F6A P1A F4A 88.2(9) . . ?
F14A P3A F13A 89.3(6) . . ?
F15A P3A F13A 98.0(11) . . ?
F15A P3A F14A 90.0(7) . . ?
F16A P3A F13A 89.6(7) . . ?
F16A P3A F14A 177.6(10) . . ?
F16A P3A F15A 88.0(11) . . ?
F17A P3A F13A 79.7(11) . . ?
F17A P3A F14A 90.3(6) . . ?
F17A P3A F15A 177.7(11) . . ?
F17A P3A F16A 91.6(7) . . ?
F17A P3A F18A 91.7(7) . . ?
F18A P3A F13A 171.5(11) . . ?
F18A P3A F14A 90.7(7) . . ?
F18A P3A F15A 90.5(7) . . ?
F18A P3A F16A 90.7(10) . . ?
F37A P7A F38A 87.1(9) . . ?
F37A P7A F39A 91.3(9) . . ?
F38A P7A F39A 87.4(9) . . ?
F40A P7A F37A 91.8(11) . . ?
F40A P7A F38A 178.7(10) . . ?
F40A P7A F39A 93.4(9) . . ?
F40A P7A F42A 89.0(10) . . ?
F41A P7A F37A 86.8(9) . . ?
F41A P7A F38A 92.1(10) . . ?
F41A P7A F39A 178.1(10) . . ?
F41A P7A F40A 87.1(11) . . ?
F41A P7A F42A 91.9(10) . . ?
F42A P7A F37A 178.4(11) . . ?
F42A P7A F38A 92.1(12) . . ?
F42A P7A F39A 90.0(8) . . ?
N9A C145 C146 156(5) . . ?
C145 C146 H14I 109.5 . . ?
C145 C146 H14J 109.5 . . ?
C145 C146 H14K 109.5 . . ?
H14I C146 H14J 109.5 . . ?
H14I C146 H14K 109.5 . . ?
H14J C146 H14K 109.5 . . ?
C13 O2A C22A 117.3(12) . . ?
O2A C22A H22D 109.3 . . ?
O2A C22A H22E 109.2 . . ?
O2A C22A H22F 109.9 . . ?
H22D C22A H22E 109.5 . . ?
H22D C22A H22F 109.5 . . ?
H22E C22A H22F 109.5 . . ?

loop_
_geom_bond_atom_site_label_1
_geom_bond_atom_site_label_2
_geom_bond_distance
_geom_bond_site_symmetry_2
_geom_bond_publ_flag
Cl1 C9 1.723(14) . ?
Cl2 C20 1.725(11) . ?
O1 C2 1.396(16) . ?
O1 C11 1.41(2) . ?
N1 C25 1.355(17) . ?
N1 C26 1.293(17) . ?
N1 C33 1.512(16) . ?
N2 C30 1.313(15) . ?
N2 C31 1.342(16) . ?
N2 C70 1.514(15) . ?
N3 C40 1.490(17) . ?
N3 C41 1.288(19) . ?
N3 C45 1.291(19) . ?
N4 C60 1.323(17) . ?
N4 C61 1.353(19) . ?
N4 C63 1.493(16) . ?
C1 C2 1.347(19) . ?
C1 C6 1.416(17) . ?
C1 C12 1.498(16) . ?
C2 C3 1.399(18) . ?
C3 H3 0.9500 . ?
C3 C4 1.352(18) . ?
C4 C5 1.435(17) . ?
C4 C23 1.501(17) . ?
C5 C6 1.451(15) . ?
C5 C10 1.416(17) . ?
C6 C7 1.404(18) . ?
C7 H7 0.9500 . ?
C7 C8 1.392(19) . ?
C8 H8 0.9500 . ?
C8 C9 1.365(19) . ?
C9 C10 1.345(18) . ?
C10 H10 0.9500 . ?
C11 H11C 0.9800 . ?
C11 H11D 0.9800 . ?
C11 H11E 0.9800 . ?
C12 C13 1.310(17) . ?
C12 C17 1.472(16) . ?
C13 O2 1.455(18) . ?
C13 C14 1.447(17) . ?
C13 O2A 1.442(16) . ?
O2 C22 1.483(12) . ?
C22 H22A 0.9799 . ?
C22 H22B 0.9800 . ?
C22 H22C 0.9799 . ?
C14 H14 0.9500 . ?
C14 C15 1.389(17) . ?
C15 C16 1.426(15) . ?
C15 C28 1.462(15) . ?
C16 C17 1.392(15) . ?
C16 C21 1.435(15) . ?
C17 C18 1.409(15) . ?
C18 H18 0.9500 . ?
C18 C19 1.371(16) . ?
C19 H19 0.9500 . ?
C19 C20 1.366(16) . ?
C20 C21 1.355(15) . ?
C21 H21 0.9500 . ?
C23 C24 1.365(17) . ?
C23 C27 1.386(18) . ?
C24 H24 0.9500 . ?
C24 C25 1.377(17) . ?
C25 H25 0.9500 . ?
C26 H26 0.9500 . ?
C26 C27 1.353(19) . ?
C27 H27 0.9500 . ?
C28 C29 1.396(17) . ?
C28 C32 1.432(17) . ?
C29 H29 0.9500 . ?
C29 C30 1.351(16) . ?
C30 H30 0.9500 . ?
C31 H31 0.9500 . ?
C31 C32 1.374(17) . ?
C32 H32 0.9500 . ?
C33 H33A 0.9900 . ?
C33 H33B 0.9900 . ?
C33 C34 1.50(2) . ?
C34 C35 1.37(2) . ?
C34 C39 1.38(2) . ?
C35 H35 0.9500 . ?
C35 C36 1.372(19) . ?
C36 H36 0.9500 . ?
C36 C37 1.40(2) . ?
C37 C38 1.43(2) . ?
C37 C40 1.51(2) . ?
C38 H38 0.9500 . ?
C38 C39 1.39(2) . ?
C39 H39 0.9500 . ?
C40 H40A 0.9900 . ?
C40 H40B 0.9900 . ?
C41 H41 0.9500 . ?
C41 C42 1.39(2) . ?
C42 H42 0.9500 . ?
C42 C43 1.368(19) . ?
C43 C44 1.358(19) . ?
C43 C46 1.466(19) . ?
C44 H44 0.9500 . ?
C44 C45 1.42(2) . ?
C45 H45 0.9500 . ?
C46 C47 1.391(18) . ?
C46 C51 1.398(18) . ?
C47 H47 0.9500 . ?
C47 C48 1.363(18) . ?
C48 H48 0.9500 . ?
C48 C49 1.419(18) . ?
C49 C50 1.354(19) . ?
C49 C52 1.505(19) . ?
C50 H50 0.9500 . ?
C50 C51 1.401(17) . ?
C51 H51 0.9500 . ?
C52 C53 1.405(19) . ?
C52 C57 1.389(17) . ?
C53 H53 0.9500 . ?
C53 C54 1.321(18) . ?
C54 H54 0.9500 . ?
C54 C55 1.388(18) . ?
C55 C56 1.38(2) . ?
C55 C58 1.490(19) . ?
C56 H56 0.9500 . ?
C56 C57 1.374(19) . ?
C57 H57 0.9500 . ?
C58 C59 1.41(2) . ?
C58 C62 1.413(18) . ?
C59 H59 0.9500 . ?
C59 C60 1.352(19) . ?
C60 H60 0.9500 . ?
C61 H61 0.9500 . ?
C61 C62 1.382(19) . ?
C62 H62 0.9500 . ?
C63 H63A 0.9900 . ?
C63 H63B 0.9900 . ?
C63 C64 1.51(2) . ?
C64 C65 1.33(2) . ?
C64 C69 1.43(2) . ?
C65 H65 0.9500 . ?
C65 C66 1.40(2) . ?
C66 H66 0.9500 . ?
C66 C67 1.361(19) . ?
C67 C68 1.44(2) . ?
C67 C70 1.502(19) . ?
C68 H68 0.9500 . ?
C68 C69 1.38(2) . ?
C69 H69 0.9500 . ?
C70 H70A 0.9900 . ?
C70 H70B 0.9900 . ?
P2 F7 1.593(12) . ?
P2 F8 1.583(13) . ?
P2 F9 1.595(14) . ?
P2 F10 1.594(14) . ?
P2 F11 1.601(15) . ?
P2 F12 1.602(13) . ?
P2 F7A 1.591(14) . ?
P2 F8A 1.544(15) . ?
P2 F9A 1.607(16) . ?
P2 F10A 1.634(15) . ?
P2 F11A 1.592(16) . ?
P2 F12A 1.602(14) . ?
P4 F19 1.666(15) . ?
P4 F20 1.508(13) . ?
P4 F21 1.557(12) . ?
P4 F22 1.599(18) . ?
P4 F23 1.580(12) . ?
P4 F24 1.583(17) . ?
P4 F19A 1.634(17) . ?
P4 F20A 1.506(15) . ?
P4 F21A 1.584(13) . ?
P4 F22A 1.592(19) . ?
P4 F23A 1.551(13) . ?
P4 F24A 1.620(17) . ?
P5 F25 1.572(11) . ?
P5 F26 1.596(12) . ?
P5 F27 1.591(12) . ?
P5 F28 1.580(12) . ?
P5 F29 1.600(11) . ?
P5 F30 1.597(10) . ?
P5 F25A 1.570(11) . ?
P5 F26A 1.623(13) . ?
P5 F27A 1.589(12) . ?
P5 F28A 1.550(12) . ?
P5 F29A 1.604(12) . ?
P5 F30A 1.601(11) . ?
P6 F31 1.597(12) . ?
P6 F32 1.597(11) . ?
P6 F33 1.584(12) . ?
P6 F34 1.571(12) . ?
P6 F35 1.584(10) . ?
P6 F36 1.597(12) . ?
P6 F31A 1.639(13) . ?
P6 F32A 1.591(13) . ?
P6 F33A 1.581(13) . ?
P6 F34A 1.576(13) . ?
P6 F35A 1.587(12) . ?
P6 F36A 1.557(13) . ?
P8 F43 1.579(14) . ?
P8 F44 1.631(15) . ?
P8 F45 1.638(14) . ?
P8 F46 1.578(13) . ?
P8 F47 1.564(12) . ?
P8 F48 1.646(14) . ?
P8 F43A 1.601(17) . ?
P8 F44A 1.637(17) . ?
P8 F45A 1.651(16) . ?
P8 F46A 1.568(16) . ?
P8 F47A 1.552(15) . ?
P8 F48A 1.622(17) . ?
N5 C95 1.404(19) . ?
N5 C96 1.372(18) . ?
N5 C103 1.536(18) . ?
N6 C100 1.331(16) . ?
N6 C101 1.350(15) . ?
N6 C140 1.517(15) . ?
N7 C110 1.48(2) . ?
N7 C111 1.37(2) . ?
N7 C115 1.32(2) . ?
N8 C130 1.33(2) . ?
N8 C131 1.33(2) . ?
N8 C133 1.47(2) . ?
C93 C94 1.44(2) . ?
C93 C97 1.366(17) . ?
C93 C74 1.474(12) . ?
C93 C74A 1.537(16) . ?
C94 H94 0.9500 . ?
C94 C95 1.39(2) . ?
C95 H95 0.9500 . ?
C96 H96 0.9500 . ?
C96 C97 1.347(17) . ?
C97 H97 0.9500 . ?
C98 C99 1.279(17) . ?
C98 C102 1.409(16) . ?
C98 C85 1.486(11) . ?
C98 C85A 1.465(15) . ?
C99 H99 0.9500 . ?
C99 C100 1.323(19) . ?
C100 H100 0.9500 . ?
C101 H101 0.9500 . ?
C101 C102 1.401(16) . ?
C102 H102 0.9500 . ?
C103 H10A 0.9900 . ?
C103 H10B 0.9900 . ?
C103 C104 1.45(2) . ?
C104 C105 1.38(2) . ?
C104 C109 1.39(2) . ?
C105 H105 0.9500 . ?
C105 C106 1.40(2) . ?
C106 H106 0.9500 . ?
C106 C107 1.37(3) . ?
C107 C108 1.34(2) . ?
C107 C110 1.51(2) . ?
C108 H108 0.9500 . ?
C108 C109 1.37(2) . ?
C109 H109 0.9500 . ?
C110 H11A 0.9900 . ?
C110 H11B 0.9900 . ?
C111 H111 0.9500 . ?
C111 C112 1.37(2) . ?
C112 H112 0.9500 . ?
C112 C113 1.47(3) . ?
C113 C114 1.43(2) . ?
C113 C116 1.45(3) . ?
C114 H114 0.9500 . ?
C114 C115 1.35(2) . ?
C115 H115 0.9500 . ?
C116 C117 1.40(2) . ?
C116 C121 1.44(2) . ?
C117 H117 0.9500 . ?
C117 C118 1.38(2) . ?
C118 H118 0.9500 . ?
C118 C119 1.41(2) . ?
C119 C120 1.35(2) . ?
C119 C122 1.47(2) . ?
C120 H120 0.9500 . ?
C120 C121 1.35(2) . ?
C121 H121 0.9500 . ?
C122 C123 1.41(2) . ?
C122 C127 1.44(2) . ?
C123 H123 0.9500 . ?
C123 C124 1.44(2) . ?
C124 H124 0.9500 . ?
C124 C125 1.38(2) . ?
C125 C126 1.46(2) . ?
C125 C128 1.45(2) . ?
C126 H126 0.9500 . ?
C126 C127 1.30(2) . ?
C127 H127 0.9500 . ?
C128 C129 1.39(2) . ?
C128 C132 1.41(2) . ?
C129 H129 0.9500 . ?
C129 C130 1.39(2) . ?
C130 H130 0.9500 . ?
C131 H131 0.9500 . ?
C131 C132 1.32(2) . ?
C132 H132 0.9500 . ?
C133 H13A 0.9900 . ?
C133 H13B 0.9900 . ?
C133 C134 1.53(2) . ?
C134 C135 1.27(2) . ?
C134 C139 1.44(2) . ?
C135 H135 0.9500 . ?
C135 C136 1.40(2) . ?
C136 H136 0.9500 . ?
C136 C137 1.331(19) . ?
C137 C138 1.38(2) . ?
C137 C140 1.463(17) . ?
C138 H138 0.9500 . ?
C138 C139 1.40(2) . ?
C139 H139 0.9500 . ?
C140 H14A 0.9900 . ?
C140 H14B 0.9900 . ?
Cl3 C79 1.78(2) . ?
Cl4 C90 1.740(13) . ?
O3 C72 1.36(2) . ?
O3 C81 1.460(13) . ?
O4 C83 1.409(17) . ?
O4 C92 1.495(13) . ?
C71 C72 1.371(12) . ?
C71 C76 1.420(12) . ?
C71 C82 1.455(12) . ?
C72 C73 1.366(12) . ?
C73 H73 0.9500 . ?
C73 C74 1.377(12) . ?
C74 C75 1.404(12) . ?
C75 C76 1.441(12) . ?
C75 C80 1.421(12) . ?
C76 C77 1.419(12) . ?
C77 H77 0.9500 . ?
C77 C78 1.409(13) . ?
C78 H78 0.9500 . ?
C78 C79 1.397(13) . ?
C79 C80 1.399(12) . ?
C80 H80 0.9500 . ?
C81 H81A 0.9803 . ?
C81 H81B 0.9800 . ?
C81 H81C 0.9800 . ?
C82 C83 1.377(11) . ?
C82 C87 1.411(11) . ?
C83 C84 1.396(12) . ?
C84 H84 0.9500 . ?
C84 C85 1.398(12) . ?
C85 C86 1.408(11) . ?
C86 C87 1.445(11) . ?
C86 C91 1.401(11) . ?
C87 C88 1.378(11) . ?
C88 H88 0.9500 . ?
C88 C89 1.377(11) . ?
C89 H89 0.9500 . ?
C89 C90 1.412(11) . ?
C90 C91 1.396(11) . ?
C91 H91 0.9500 . ?
C92 H92A 0.9801 . ?
C92 H92B 0.9798 . ?
C92 H92C 0.9799 . ?
Cl3A C79A 1.79(2) . ?
Cl4A C90A 1.744(14) . ?
O3A C72A 1.37(2) . ?
O3A C81A 1.457(18) . ?
O4A C83A 1.403(18) . ?
O4A C92A 1.513(18) . ?
C71A C72A 1.329(15) . ?
C71A C76A 1.476(14) . ?
C71A C82A 1.457(14) . ?
C72A C73A 1.373(16) . ?
C73A H73A 0.9500 . ?
C73A C74A 1.395(16) . ?
C74A C75A 1.418(15) . ?
C75A C76A 1.416(15) . ?
C75A C80A 1.437(16) . ?
C76A C77A 1.420(16) . ?
C77A H77A 0.9500 . ?
C77A C78A 1.415(17) . ?
C78A H78A 0.9500 . ?
C78A C79A 1.399(17) . ?
C79A C80A 1.402(16) . ?
C80A H80A 0.9500 . ?
C81A H81D 0.9799 . ?
C81A H81E 0.9802 . ?
C81A H81F 0.9799 . ?
C82A C83A 1.377(14) . ?
C82A C87A 1.416(13) . ?
C83A C84A 1.401(15) . ?
C84A H84A 0.9500 . ?
C84A C85A 1.389(15) . ?
C85A C86A 1.401(14) . ?
C86A C87A 1.455(14) . ?
C86A C91A 1.398(14) . ?
C87A C88A 1.369(14) . ?
C88A H88A 0.9500 . ?
C88A C89A 1.377(15) . ?
C89A H89A 0.9500 . ?
C89A C90A 1.416(15) . ?
C90A C91A 1.394(14) . ?
C91A H91A 0.9500 . ?
C92A H92D 0.9801 . ?
C92A H92E 0.9800 . ?
C92A H92F 0.9797 . ?
N10 C143 1.16(3) . ?
C143 C144 1.41(3) . ?
C144 H14C 0.9800 . ?
C144 H14D 0.9800 . ?
C144 H14E 0.9800 . ?
P1 F1 1.584(11) . ?
P1 F2 1.561(13) . ?
P1 F3 1.560(13) . ?
P1 F4 1.589(14) . ?
P1 F5 1.559(14) . ?
P1 F6 1.563(12) . ?
P3 F13 1.525(11) . ?
P3 F14 1.523(11) . ?
P3 F15 1.512(11) . ?
P3 F16 1.497(11) . ?
P3 F17 1.491(11) . ?
P3 F18 1.500(11) . ?
P7 F37 1.597(14) . ?
P7 F38 1.598(14) . ?
P7 F39 1.618(13) . ?
P7 F40 1.562(15) . ?
P7 F41 1.562(14) . ?
P7 F42 1.585(15) . ?
N9 C141 1.11(4) . ?
C141 C142 1.49(4) . ?
C142 H14F 0.9800 . ?
C142 H14G 0.9800 . ?
C142 H14H 0.9800 . ?
P1A F1A 1.585(14) . ?
P1A F2A 1.554(15) . ?
P1A F3A 1.563(15) . ?
P1A F4A 1.594(16) . ?
P1A F5A 1.555(16) . ?
P1A F6A 1.564(14) . ?
P3A F13A 1.521(11) . ?
P3A F14A 1.515(11) . ?
P3A F15A 1.510(11) . ?
P3A F16A 1.507(11) . ?
P3A F17A 1.500(11) . ?
P3A F18A 1.503(11) . ?
P7A F37A 1.595(15) . ?
P7A F38A 1.598(15) . ?
P7A F39A 1.622(14) . ?
P7A F40A 1.562(16) . ?
P7A F41A 1.559(14) . ?
P7A F42A 1.586(15) . ?
N9A C145 1.12(4) . ?
C145 C146 1.50(4) . ?
C146 H14I 0.9800 . ?
C146 H14J 0.9800 . ?
C146 H14K 0.9800 . ?
O2A C22A 1.514(15) . ?
C22A H22D 0.9799 . ?
C22A H22E 0.9800 . ?
C22A H22F 0.9799 . ?

loop_
_geom_torsion_atom_site_label_1
_geom_torsion_atom_site_label_2
_geom_torsion_atom_site_label_3
_geom_torsion_atom_site_label_4
_geom_torsion
_geom_torsion_site_symmetry_1
_geom_torsion_site_symmetry_2
_geom_torsion_site_symmetry_3
_geom_torsion_site_symmetry_4
_geom_torsion_publ_flag
Cl1 C9 C10 C5 178.2(10) . . . . ?
Cl2 C20 C21 C16 -177.8(9) . . . . ?
O1 C2 C3 C4 178.0(13) . . . . ?
N1 C26 C27 C23 -1(3) . . . . ?
N1 C33 C34 C35 106.7(15) . . . . ?
N1 C33 C34 C39 -74.6(18) . . . . ?
N2 C31 C32 C28 -5(2) . . . . ?
N3 C41 C42 C43 -2(2) . . . . ?
N4 C61 C62 C58 0(2) . . . . ?
N4 C63 C64 C65 -61.5(19) . . . . ?
N4 C63 C64 C69 117.7(14) . . . . ?
C1 C2 C3 C4 2(2) . . . . ?
C1 C6 C7 C8 174.5(12) . . . . ?
C1 C12 C13 O2 -41(3) . . . . ?
C1 C12 C13 C14 176.7(16) . . . . ?
C1 C12 C13 O2A 6(3) . . . . ?
C1 C12 C17 C16 -174.4(13) . . . . ?
C1 C12 C17 C18 3(2) . . . . ?
C2 C1 C6 C5 1.6(18) . . . . ?
C2 C1 C6 C7 -177.6(13) . . . . ?
C2 C1 C12 C13 -106.0(19) . . . . ?
C2 C1 C12 C17 69.0(19) . . . . ?
C2 C3 C4 C5 1(2) . . . . ?
C2 C3 C4 C23 -177.7(12) . . . . ?
C3 C4 C5 C6 -2.3(18) . . . . ?
C3 C4 C5 C10 172.2(12) . . . . ?
C3 C4 C23 C24 130.7(15) . . . . ?
C3 C4 C23 C27 -46.0(19) . . . . ?
C4 C5 C6 C1 1.3(16) . . . . ?
C4 C5 C6 C7 -179.5(11) . . . . ?
C4 C5 C10 C9 -178.0(13) . . . . ?
C4 C23 C24 C25 -170.7(13) . . . . ?
C4 C23 C27 C26 172.8(15) . . . . ?
C5 C4 C23 C24 -48(2) . . . . ?
C5 C4 C23 C27 135.7(14) . . . . ?
C5 C6 C7 C8 -4.7(18) . . . . ?
C6 C1 C2 O1 -179.1(12) . . . . ?
C6 C1 C2 C3 -4(2) . . . . ?
C6 C1 C12 C13 76(2) . . . . ?
C6 C1 C12 C17 -109.2(15) . . . . ?
C6 C5 C10 C9 -3.5(18) . . . . ?
C6 C7 C8 C9 2(2) . . . . ?
C7 C8 C9 Cl1 -177.1(11) . . . . ?
C7 C8 C9 C10 1(2) . . . . ?
C8 C9 C10 C5 0(2) . . . . ?
C10 C5 C6 C1 -173.6(11) . . . . ?
C10 C5 C6 C7 5.5(17) . . . . ?
C11 O1 C2 C1 -145.4(19) . . . . ?
C11 O1 C2 C3 39(2) . . . . ?
C12 C1 C2 O1 3(2) . . . . ?
C12 C1 C2 C3 178.3(13) . . . . ?
C12 C1 C6 C5 179.7(10) . . . . ?
C12 C1 C6 C7 0.6(18) . . . . ?
C12 C13 O2 C22 177(3) . . . . ?
C12 C13 C14 C15 -2(3) . . . . ?
C12 C13 O2A C22A 179(2) . . . . ?
C12 C17 C18 C19 -176.6(13) . . . . ?
C13 C12 C17 C16 1(2) . . . . ?
C13 C12 C17 C18 178.4(15) . . . . ?
C13 C14 C15 C16 0(2) . . . . ?
C13 C14 C15 C28 -172.9(15) . . . . ?
O2 C13 C14 C15 -148(2) . . . . ?
C14 C13 O2 C22 -36(4) . . . . ?
C14 C13 O2A C22A 9(3) . . . . ?
C14 C15 C16 C17 3(2) . . . . ?
C14 C15 C16 C21 -179.3(14) . . . . ?
C14 C15 C28 C29 118.7(16) . . . . ?
C14 C15 C28 C32 -53.1(19) . . . . ?
C15 C16 C17 C12 -3(2) . . . . ?
C15 C16 C17 C18 179.5(12) . . . . ?
C15 C16 C21 C20 179.5(12) . . . . ?
C15 C28 C29 C30 -172.1(12) . . . . ?
C15 C28 C32 C31 174.6(13) . . . . ?
C16 C15 C28 C29 -53(2) . . . . ?
C16 C15 C28 C32 134.8(14) . . . . ?
C16 C17 C18 C19 1.0(19) . . . . ?
C17 C12 C13 O2 144(2) . . . . ?
C17 C12 C13 C14 2(3) . . . . ?
C17 C12 C13 O2A -168.8(16) . . . . ?
C17 C16 C21 C20 -2.3(18) . . . . ?
C17 C18 C19 C20 -2(2) . . . . ?
C18 C19 C20 Cl2 -179.8(10) . . . . ?
C18 C19 C20 C21 1(2) . . . . ?
C19 C20 C21 C16 1.0(18) . . . . ?
C21 C16 C17 C12 178.9(12) . . . . ?
C21 C16 C17 C18 1.3(18) . . . . ?
C23 C4 C5 C6 175.9(10) . . . . ?
C23 C4 C5 C10 -9.6(19) . . . . ?
C23 C24 C25 N1 -3(2) . . . . ?
C24 C23 C27 C26 -4(2) . . . . ?
C25 N1 C26 C27 4(3) . . . . ?
C25 N1 C33 C34 -47(2) . . . . ?
C26 N1 C25 C24 -2(2) . . . . ?
C26 N1 C33 C34 132.5(17) . . . . ?
C27 C23 C24 C25 6(2) . . . . ?
C28 C15 C16 C17 174.5(13) . . . . ?
C28 C15 C16 C21 -7(2) . . . . ?
C28 C29 C30 N2 1(2) . . . . ?
C29 C28 C32 C31 2.2(19) . . . . ?
C30 N2 C31 C32 6(2) . . . . ?
C30 N2 C70 C67 -116.9(15) . . . . ?
C31 N2 C30 C29 -4(2) . . . . ?
C31 N2 C70 C67 63.9(18) . . . . ?
C32 C28 C29 C30 -0.3(18) . . . . ?
C33 N1 C25 C24 177.7(14) . . . . ?
C33 N1 C26 C27 -175.6(16) . . . . ?
C33 C34 C35 C36 -174.0(12) . . . . ?
C33 C34 C39 C38 173.8(13) . . . . ?
C34 C35 C36 C37 -3(2) . . . . ?
C35 C34 C39 C38 -8(2) . . . . ?
C35 C36 C37 C38 -2(2) . . . . ?
C35 C36 C37 C40 169.7(13) . . . . ?
C36 C37 C38 C39 1(2) . . . . ?
C36 C37 C40 N3 -103.1(15) . . . . ?
C37 C38 C39 C34 3(2) . . . . ?
C38 C37 C40 N3 68.6(18) . . . . ?
C39 C34 C35 C36 7(2) . . . . ?
C40 N3 C41 C42 -169.3(14) . . . . ?
C40 N3 C45 C44 171.9(15) . . . . ?
C40 C37 C38 C39 -170.5(13) . . . . ?
C41 N3 C40 C37 54.5(19) . . . . ?
C41 N3 C45 C44 -4(3) . . . . ?
C41 C42 C43 C44 -5(2) . . . . ?
C41 C42 C43 C46 -179.0(14) . . . . ?
C42 C43 C44 C45 7(2) . . . . ?
C42 C43 C46 C47 3(2) . . . . ?
C42 C43 C46 C51 -172.3(14) . . . . ?
C43 C44 C45 N3 -3(3) . . . . ?
C43 C46 C47 C48 -176.9(14) . . . . ?
C43 C46 C51 C50 177.0(13) . . . . ?
C44 C43 C46 C47 -171.3(15) . . . . ?
C44 C43 C46 C51 14(2) . . . . ?
C45 N3 C40 C37 -121.8(17) . . . . ?
C45 N3 C41 C42 7(3) . . . . ?
C46 C43 C44 C45 -178.6(15) . . . . ?
C46 C47 C48 C49 4(2) . . . . ?
C47 C46 C51 C50 2(2) . . . . ?
C47 C48 C49 C50 -5(2) . . . . ?
C47 C48 C49 C52 179.3(14) . . . . ?
C48 C49 C50 C51 5(2) . . . . ?
C48 C49 C52 C53 30(2) . . . . ?
C48 C49 C52 C57 -150.1(14) . . . . ?
C49 C50 C51 C46 -4(2) . . . . ?
C49 C52 C53 C54 -176.6(13) . . . . ?
C49 C52 C57 C56 178.6(13) . . . . ?
C50 C49 C52 C53 -144.6(15) . . . . ?
C50 C49 C52 C57 35(2) . . . . ?
C51 C46 C47 C48 -2(2) . . . . ?
C52 C49 C50 C51 -179.5(13) . . . . ?
C52 C53 C54 C55 -1(2) . . . . ?
C53 C52 C57 C56 -2(2) . . . . ?
C53 C54 C55 C56 -3(2) . . . . ?
C53 C54 C55 C58 178.9(13) . . . . ?
C54 C55 C56 C57 6(2) . . . . ?
C54 C55 C58 C59 -39(2) . . . . ?
C54 C55 C58 C62 142.0(14) . . . . ?
C55 C56 C57 C52 -3(2) . . . . ?
C55 C58 C59 C60 -176.5(13) . . . . ?
C55 C58 C62 C61 178.4(13) . . . . ?
C56 C55 C58 C59 143.1(15) . . . . ?
C56 C55 C58 C62 -35(2) . . . . ?
C57 C52 C53 C54 4(2) . . . . ?
C58 C55 C56 C57 -176.8(14) . . . . ?
C58 C59 C60 N4 -4(2) . . . . ?
C59 C58 C62 C61 0(2) . . . . ?
C60 N4 C61 C62 -2(2) . . . . ?
C60 N4 C63 C64 -71.5(18) . . . . ?
C61 N4 C60 C59 4(2) . . . . ?
C61 N4 C63 C64 97.3(16) . . . . ?
C62 C58 C59 C60 2(2) . . . . ?
C63 N4 C60 C59 172.7(13) . . . . ?
C63 N4 C61 C62 -170.9(14) . . . . ?
C63 C64 C65 C66 172.2(12) . . . . ?
C63 C64 C69 C68 -174.0(12) . . . . ?
C64 C65 C66 C67 7(2) . . . . ?
C65 C64 C69 C68 5(2) . . . . ?
C65 C66 C67 C68 -4.2(19) . . . . ?
C65 C66 C67 C70 -173.1(12) . . . . ?
C66 C67 C68 C69 2.8(19) . . . . ?
C66 C67 C70 N2 70.9(17) . . . . ?
C67 C68 C69 C64 -3(2) . . . . ?
C68 C67 C70 N2 -98.0(15) . . . . ?
C69 C64 C65 C66 -7(2) . . . . ?
C70 N2 C30 C29 176.6(12) . . . . ?
C70 N2 C31 C32 -174.5(13) . . . . ?
C70 C67 C68 C69 172.2(12) . . . . ?
N5 C96 C97 C93 -3(2) . . . . ?
N5 C103 C104 C105 -105.5(16) . . . . ?
N5 C103 C104 C109 70.6(19) . . . . ?
N6 C101 C102 C98 -0.9(18) . . . . ?
N7 C111 C112 C113 -4(3) . . . . ?
N8 C131 C132 C128 -1(3) . . . . ?
N8 C133 C134 C135 -118.4(19) . . . . ?
N8 C133 C134 C139 54(2) . . . . ?
C93 C94 C95 N5 3(2) . . . . ?
C93 C74 C75 C76 -179.7(3) . . . . ?
C93 C74 C75 C80 0.7(6) . . . . ?
C93 C74A C75A C76A -166.6(12) . . . . ?
C93 C74A C75A C80A 13.4(12) . . . . ?
C94 C93 C97 C96 -6(2) . . . . ?
C94 C93 C74 C73 -130.6(11) . . . . ?
C94 C93 C74 C75 48.8(11) . . . . ?
C94 C93 C74A C73A -119.9(16) . . . . ?
C94 C93 C74A C75A 46(2) . . . . ?
C95 N5 C96 C97 12(2) . . . . ?
C95 N5 C103 C104 -121.9(16) . . . . ?
C96 N5 C95 C94 -12(2) . . . . ?
C96 N5 C103 C104 60.6(19) . . . . ?
C97 C93 C94 C95 6(2) . . . . ?
C97 C93 C74 C73 56.1(15) . . . . ?
C97 C93 C74 C75 -124.4(15) . . . . ?
C97 C93 C74A C73A 59.1(14) . . . . ?
C97 C93 C74A C75A -134.5(11) . . . . ?
C98 C99 C100 N6 2(2) . . . . ?
C98 C85 C86 C87 179.7(4) . . . . ?
C98 C85 C86 C91 -0.1(5) . . . . ?
C98 C85A C86A C87A 180.00(5) . . . . ?
C98 C85A C86A C91A 0.00(9) . . . . ?
C99 C98 C102 C101 1.9(18) . . . . ?
C99 C98 C85 C84 45.6(14) . . . . ?
C99 C98 C85 C86 -134.2(14) . . . . ?
C99 C98 C85A C84A 39.5(12) . . . . ?
C99 C98 C85A C86A -140.5(12) . . . . ?
C100 N6 C101 C102 0.3(17) . . . . ?
C100 N6 C140 C137 -53.2(17) . . . . ?
C101 N6 C100 C99 -0.9(19) . . . . ?
C101 N6 C140 C137 122.0(14) . . . . ?
C102 C98 C99 C100 -3(2) . . . . ?
C102 C98 C85 C84 -118.9(9) . . . . ?
C102 C98 C85 C86 61.3(10) . . . . ?
C102 C98 C85A C84A -125.1(10) . . . . ?
C102 C98 C85A C86A 54.9(10) . . . . ?
C103 N5 C95 C94 170.7(14) . . . . ?
C103 N5 C96 C97 -170.5(14) . . . . ?
C103 C104 C105 C106 175.5(13) . . . . ?
C103 C104 C109 C108 -173.2(13) . . . . ?
C104 C105 C106 C107 -2(2) . . . . ?
C105 C104 C109 C108 3(2) . . . . ?
C105 C106 C107 C108 2(2) . . . . ?
C105 C106 C107 C110 -171.7(15) . . . . ?
C106 C107 C108 C109 1(3) . . . . ?
C106 C107 C110 N7 104.8(19) . . . . ?
C107 C108 C109 C104 -3(2) . . . . ?
C108 C107 C110 N7 -68(2) . . . . ?
C109 C104 C105 C106 -1(2) . . . . ?
C110 N7 C111 C112 173.3(17) . . . . ?
C110 N7 C115 C114 -170.7(17) . . . . ?
C110 C107 C108 C109 173.7(16) . . . . ?
C111 N7 C110 C107 -67(2) . . . . ?
C111 N7 C115 C114 -5(3) . . . . ?
C111 C112 C113 C114 -1(3) . . . . ?
C111 C112 C113 C116 -174.5(16) . . . . ?
C112 C113 C114 C115 2(3) . . . . ?
C112 C113 C116 C117 20(3) . . . . ?
C112 C113 C116 C121 -165.1(15) . . . . ?
C113 C114 C115 N7 1(3) . . . . ?
C113 C116 C117 C118 -179.9(17) . . . . ?
C113 C116 C121 C120 -179.1(16) . . . . ?
C114 C113 C116 C117 -153.4(17) . . . . ?
C114 C113 C116 C121 22(3) . . . . ?
C115 N7 C110 C107 99(2) . . . . ?
C115 N7 C111 C112 7(3) . . . . ?
C116 C113 C114 C115 175.9(17) . . . . ?
C116 C117 C118 C119 -2(3) . . . . ?
C117 C116 C121 C120 -4(2) . . . . ?
C117 C118 C119 C120 -2(3) . . . . ?
C117 C118 C119 C122 -174.3(16) . . . . ?
C118 C119 C120 C121 3(3) . . . . ?
C118 C119 C122 C123 -40(2) . . . . ?
C118 C119 C122 C127 142.6(17) . . . . ?
C119 C120 C121 C116 0(3) . . . . ?
C119 C122 C123 C124 178.1(13) . . . . ?
C119 C122 C127 C126 -178.8(16) . . . . ?
C120 C119 C122 C123 148.0(16) . . . . ?
C120 C119 C122 C127 -30(2) . . . . ?
C121 C116 C117 C118 4(3) . . . . ?
C122 C119 C120 C121 174.9(15) . . . . ?
C122 C123 C124 C125 3(2) . . . . ?
C123 C122 C127 C126 3(3) . . . . ?
C123 C124 C125 C126 -2(2) . . . . ?
C123 C124 C125 C128 -177.9(14) . . . . ?
C124 C125 C126 C127 1(3) . . . . ?
C124 C125 C128 C129 33(2) . . . . ?
C124 C125 C128 C132 -145.4(16) . . . . ?
C125 C126 C127 C122 -2(3) . . . . ?
C125 C128 C129 C130 -178.9(15) . . . . ?
C125 C128 C132 C131 -179.6(16) . . . . ?
C126 C125 C128 C129 -142.7(16) . . . . ?
C126 C125 C128 C132 38(2) . . . . ?
C127 C122 C123 C124 -4(2) . . . . ?
C128 C125 C126 C127 177.2(16) . . . . ?
C128 C129 C130 N8 -2(2) . . . . ?
C129 C128 C132 C131 1(2) . . . . ?
C130 N8 C131 C132 -2(2) . . . . ?
C130 N8 C133 C134 72(2) . . . . ?
C131 N8 C130 C129 3(2) . . . . ?
C131 N8 C133 C134 -103.0(18) . . . . ?
C132 C128 C129 C130 0(2) . . . . ?
C133 N8 C130 C129 -171.6(14) . . . . ?
C133 N8 C131 C132 173.0(15) . . . . ?
C133 C134 C135 C136 172.8(14) . . . . ?
C133 C134 C139 C138 -171.3(14) . . . . ?
C134 C135 C136 C137 -7(2) . . . . ?
C135 C134 C139 C138 2(2) . . . . ?
C135 C136 C137 C138 11(2) . . . . ?
C135 C136 C137 C140 -172.7(13) . . . . ?
C136 C137 C138 C139 -9(2) . . . . ?
C136 C137 C140 N6 102.5(15) . . . . ?
C137 C138 C139 C134 2(2) . . . . ?
C138 C137 C140 N6 -80.7(16) . . . . ?
C139 C134 C135 C136 0(2) . . . . ?
C140 N6 C100 C99 174.3(13) . . . . ?
C140 N6 C101 C102 -174.8(11) . . . . ?
C140 C137 C138 C139 174.3(12) . . . . ?
Cl3 C79 C80 C75 -179.4(4) . . . . ?
Cl4 C90 C91 C86 179.7(3) . . . . ?
O3 C72 C73 C74 179.2(3) . . . . ?
O4 C83 C84 C85 -179.7(4) . . . . ?
C71 C72 C73 C74 -0.1(5) . . . . ?
C71 C76 C77 C78 -179.8(4) . . . . ?
C71 C82 C83 O4 -0.7(3) . . . . ?
C71 C82 C83 C84 179.6(3) . . . . ?
C71 C82 C87 C86 -179.6(3) . . . . ?
C71 C82 C87 C88 0.5(5) . . . . ?
C72 C71 C76 C75 0.1(5) . . . . ?
C72 C71 C76 C77 -179.9(4) . . . . ?
C72 C71 C82 C83 -82.0(2) . . . . ?
C72 C71 C82 C87 97.5(3) . . . . ?
C72 C73 C74 C93 179.8(3) . . . . ?
C72 C73 C74 C75 0.3(5) . . . . ?
C73 C74 C75 C76 -0.2(5) . . . . ?
C73 C74 C75 C80 -179.9(4) . . . . ?
C74 C93 C94 C95 -168.6(14) . . . . ?
C74 C93 C97 C96 167.2(14) . . . . ?
C74 C75 C76 C71 0.1(6) . . . . ?
C74 C75 C76 C77 -180.0(3) . . . . ?
C74 C75 C80 C79 179.9(4) . . . . ?
C75 C76 C77 C78 0.2(7) . . . . ?
C76 C71 C72 O3 -179.5(3) . . . . ?
C76 C71 C72 C73 -0.1(3) . . . . ?
C76 C71 C82 C83 98.3(3) . . . . ?
C76 C71 C82 C87 -82.2(4) . . . . ?
C76 C75 C80 C79 0.3(7) . . . . ?
C76 C77 C78 C79 0.0(7) . . . . ?
C77 C78 C79 Cl3 179.3(4) . . . . ?
C77 C78 C79 C80 -0.1(7) . . . . ?
C78 C79 C80 C75 0.0(7) . . . . ?
C80 C75 C76 C71 179.7(4) . . . . ?
C80 C75 C76 C77 -0.4(6) . . . . ?
C81 O3 C72 C71 143.5(17) . . . . ?
C81 O3 C72 C73 -35.8(17) . . . . ?
C82 C71 C72 O3 0.8(3) . . . . ?
C82 C71 C72 C73 -179.8(3) . . . . ?
C82 C71 C76 C75 179.9(4) . . . . ?
C82 C71 C76 C77 -0.1(5) . . . . ?
C82 C83 C84 C85 0.0(5) . . . . ?
C82 C87 C88 C89 179.9(4) . . . . ?
C83 C82 C87 C86 -0.1(4) . . . . ?
C83 C82 C87 C88 -180.0(3) . . . . ?
C83 C84 C85 C98 -179.8(3) . . . . ?
C83 C84 C85 C86 0.0(6) . . . . ?
C84 C85 C86 C87 -0.1(5) . . . . ?
C84 C85 C86 C91 -180.0(3) . . . . ?
C85 C98 C99 C100 -167.0(13) . . . . ?
C85 C98 C102 C101 169.4(11) . . . . ?
C85 C86 C87 C82 0.2(4) . . . . ?
C85 C86 C87 C88 180.0(4) . . . . ?
C85 C86 C91 C90 180.0(3) . . . . ?
C86 C87 C88 C89 0.0(6) . . . . ?
C87 C82 C83 O4 179.8(3) . . . . ?
C87 C82 C83 C84 0.1(3) . . . . ?
C87 C86 C91 C90 0.1(5) . . . . ?
C87 C88 C89 C90 0.1(7) . . . . ?
C88 C89 C90 Cl4 -179.8(4) . . . . ?
C88 C89 C90 C91 -0.1(6) . . . . ?
C89 C90 C91 C86 0.0(6) . . . . ?
C91 C86 C87 C82 -180.0(3) . . . . ?
C91 C86 C87 C88 -0.1(5) . . . . ?
C92 O4 C83 C82 -145.7(17) . . . . ?
C92 O4 C83 C84 34.0(17) . . . . ?
Cl3A C79A C80A C75A -179.99(16) . . . . ?
Cl4A C90A C91A C86A 180.00(4) . . . . ?
O3A C72A C73A C74A -179.91(19) . . . . ?
O4A C83A C84A C85A -179.99(5) . . . . ?
C71A C72A C73A C74A 0.0(3) . . . . ?
C71A C76A C77A C78A 180.00(18) . . . . ?
C71A C82A C83A O4A 0.02(8) . . . . ?
C71A C82A C83A C84A -179.98(5) . . . . ?
C71A C82A C87A C86A 179.98(5) . . . . ?
C71A C82A C87A C88A -0.02(9) . . . . ?
C72A C71A C76A C75A 0.0(2) . . . . ?
C72A C71A C76A C77A 179.96(19) . . . . ?
C72A C71A C82A C83A -77.9(3) . . . . ?
C72A C71A C82A C87A 102.1(3) . . . . ?
C72A C73A C74A C93 166.3(12) . . . . ?
C72A C73A C74A C75A 0.0(3) . . . . ?
C73A C74A C75A C76A 0.1(3) . . . . ?
C73A C74A C75A C80A -180.0(2) . . . . ?
C74A C93 C94 C95 -175.4(16) . . . . ?
C74A C93 C97 C96 174.9(14) . . . . ?
C74A C75A C76A C71A -0.1(3) . . . . ?
C74A C75A C76A C77A 180.0(2) . . . . ?
C74A C75A C80A C79A -180.0(2) . . . . ?
C75A C76A C77A C78A 0.0(3) . . . . ?
C76A C71A C72A O3A 179.95(13) . . . . ?
C76A C71A C72A C73A 0.1(3) . . . . ?
C76A C71A C82A C83A 102.0(2) . . . . ?
C76A C71A C82A C87A -77.9(2) . . . . ?
C76A C75A C80A C79A 0.0(3) . . . . ?
C76A C77A C78A C79A 0.0(3) . . . . ?
C77A C78A C79A Cl3A 179.98(16) . . . . ?
C77A C78A C79A C80A 0.0(3) . . . . ?
C78A C79A C80A C75A 0.0(3) . . . . ?
C80A C75A C76A C71A 179.98(18) . . . . ?
C80A C75A C76A C77A 0.0(3) . . . . ?
C81A O3A C72A C71A 151(2) . . . . ?
C81A O3A C72A C73A -29(2) . . . . ?
C82A C71A C72A O3A -0.1(3) . . . . ?
C82A C71A C72A C73A -179.97(19) . . . . ?
C82A C71A C76A C75A -180.0(2) . . . . ?
C82A C71A C76A C77A 0.0(2) . . . . ?
C82A C83A C84A C85A 0.00(9) . . . . ?
C82A C87A C88A C89A -179.99(6) . . . . ?
C83A C82A C87A C86A 0.01(9) . . . . ?
C83A C82A C87A C88A 180.00(6) . . . . ?
C83A C84A C85A C98 180.00(5) . . . . ?
C83A C84A C85A C86A 0.00(9) . . . . ?
C84A C85A C86A C87A 0.00(8) . . . . ?
C84A C85A C86A C91A 180.00(6) . . . . ?
C85A C98 C99 C100 -168.1(14) . . . . ?
C85A C98 C102 C101 168.0(12) . . . . ?
C85A C86A C87A C82A -0.01(8) . . . . ?
C85A C86A C87A C88A 180.00(5) . . . . ?
C85A C86A C91A C90A 180.00(5) . . . . ?
C86A C87A C88A C89A 0.00(9) . . . . ?
C87A C82A C83A O4A 179.99(5) . . . . ?
C87A C82A C83A C84A -0.01(9) . . . . ?
C87A C86A C91A C90A 0.00(8) . . . . ?
C87A C88A C89A C90A 0.00(9) . . . . ?
C88A C89A C90A Cl4A 180.00(4) . . . . ?
C88A C89A C90A C91A 0.00(9) . . . . ?
C89A C90A C91A C86A 0.00(9) . . . . ?
C91A C86A C87A C82A 180.00(5) . . . . ?
C91A C86A C87A C88A 0.00(8) . . . . ?
C92A O4A C83A C82A 144(2) . . . . ?
C92A O4A C83A C84A -36(2) . . . . ?
O2A C13 C14 C15 167.8(18) . . . . ?
